data_1557679
loop_
_publ_author_name
'Honeyman, Gordon W.'
'Armstrong, David R.'
'Clegg, William'
'Hevia, Eva'
'Kennedy, Alan R.'
'McLellan, Ross'
'Orr, Samantha A.'
'Parkinson, John A.'
'Ramsay, Donna L.'
'Robertson, Stuart D.'
'Towie, Stephen'
'Mulvey, Robert E.'

_publ_section_title
;
 A regioselectively 1,1&#x2032;,3,3&#x2032;-tetrazincated ferrocene
 complex displaying core and peripheral reactivity
;
_journal_issue 25
_journal_name_full 'Chemical Science'
_journal_page_first 6510
_journal_page_last 6520
_journal_paper_doi 10.1039/D0SC01612H
_journal_volume 11
_journal_year 2020
_chemical_formula_sum 'C62 H114 Fe N4 Na4 Zn4'
_chemical_formula_weight 1324.86
_space_group_crystal_system monoclinic
_space_group_IT_number 15
_space_group_name_Hall '-C 2yc'
_space_group_name_H-M_alt 'C 1 2/c 1'
_atom_sites_solution_hydrogens geom
_audit_creation_method SHELXL-2014/7
_audit_update_record
;
2019-12-17 deposited with the CCDC.	2020-03-27 downloaded from the CCDC.
;
_cell_angle_alpha 90
_cell_angle_beta 100.575(5)
_cell_angle_gamma 90
_cell_formula_units_Z 10
_cell_length_a 27.3950(16)
_cell_length_b 44.055(4)
_cell_length_c 14.5103(8)
_cell_measurement_reflns_used 8670
_cell_measurement_temperature 123(2)
_cell_measurement_theta_max 72.2700
_cell_measurement_theta_min 3.4380
_cell_volume 17215(2)
_computing_cell_refinement CrysalisPro
_computing_data_collection CrysalisPro
_computing_data_reduction CrysalisPro
_computing_publication_material SHELXL
_computing_structure_refinement 'SHELXL-2014/7 (Sheldrick, 2014)'
_computing_structure_solution SIR92
_diffrn_ambient_temperature 123(2)
_diffrn_measured_fraction_theta_full 0.988
_diffrn_measured_fraction_theta_max 0.967
_diffrn_measurement_device_type 'Oxford Diffraction Gemini S'
_diffrn_measurement_method 'omega scans'
_diffrn_radiation_type CuK\a
_diffrn_radiation_wavelength 1.54184
_diffrn_reflns_av_R_equivalents 0.0414
_diffrn_reflns_av_unetI/netI 0.0578
_diffrn_reflns_Laue_measured_fraction_full 0.988
_diffrn_reflns_Laue_measured_fraction_max 0.967
_diffrn_reflns_limit_h_max 33
_diffrn_reflns_limit_h_min -24
_diffrn_reflns_limit_k_max 54
_diffrn_reflns_limit_k_min -41
_diffrn_reflns_limit_l_max 17
_diffrn_reflns_limit_l_min -16
_diffrn_reflns_number 35626
_diffrn_reflns_point_group_measured_fraction_full 0.988
_diffrn_reflns_point_group_measured_fraction_max 0.967
_diffrn_reflns_theta_full 70.000
_diffrn_reflns_theta_max 73.210
_diffrn_reflns_theta_min 5.728
_diffrn_source 'sealed tube'
_exptl_absorpt_coefficient_mu 3.721
_exptl_absorpt_correction_T_max 1.00000
_exptl_absorpt_correction_T_min 0.11202
_exptl_absorpt_correction_type multi-scan
_exptl_absorpt_process_details
;
CrysAlisPro, Agilent Technologies,
Version 1.171.37.35 (release 13-08-2014 CrysAlis171 .NET)
(compiled Aug 13 2014,18:06:01)
Empirical absorption correction using spherical harmonics,
 implemented in SCALE3 ABSPACK scaling algorithm.
;
_exptl_crystal_colour red
_exptl_crystal_density_diffrn 1.278
_exptl_crystal_description block
_exptl_crystal_F_000 7040
_exptl_crystal_size_max 0.35
_exptl_crystal_size_mid 0.20
_exptl_crystal_size_min 0.15
_refine_diff_density_max 1.172
_refine_diff_density_min -0.782
_refine_diff_density_rms 0.099
_refine_ls_extinction_method none
_refine_ls_goodness_of_fit_ref 1.106
_refine_ls_hydrogen_treatment constr
_refine_ls_matrix_type full
_refine_ls_number_parameters 1080
_refine_ls_number_reflns 16676
_refine_ls_number_restraints 502
_refine_ls_restrained_S_all 1.115
_refine_ls_R_factor_all 0.1356
_refine_ls_R_factor_gt 0.1091
_refine_ls_shift/su_max 0.001
_refine_ls_shift/su_mean 0.000
_refine_ls_structure_factor_coef Fsqd
_refine_ls_weighting_details 'w=1/[\s^2^(Fo^2^)+(0.0584P)^2^+254.3996P] where P=(Fo^2^+2Fc^2^)/3'
_refine_ls_weighting_scheme calc
_refine_ls_wR_factor_gt 0.2413
_refine_ls_wR_factor_ref 0.2567
_reflns_Friedel_coverage 0.000
_reflns_number_gt 12197
_reflns_number_total 16676
_reflns_threshold_expression 'I > 2\s(I)'
_cod_data_source_file d0sc01612h2.cif
_cod_data_source_block shelx
_cod_depositor_comments
;Adding full bibliography for 1557679--1557682.cif.

 Adding full bibliography for 1557679--1557682.cif.
;
_cod_original_sg_symbol_H-M 'C 2/c'
_cod_database_code 1557679
_shelx_shelxl_version_number 2014/7
_shelx_space_group_comment
;
The symmetry employed for this shelxl refinement is uniquely defined
by the following loop, which should always be used as a source of
symmetry information in preference to the above space-group names.
They are only intended as comments.
;

loop_
_space_group_symop_operation_xyz
'x, y, z'
'-x, y, -z+1/2'
'x+1/2, y+1/2, z'
'-x+1/2, y+1/2, -z+1/2'
'-x, -y, -z'
'x, -y, z-1/2'
'-x+1/2, -y+1/2, -z'
'x+1/2, -y+1/2, z-1/2'

loop_
_atom_site_label
_atom_site_type_symbol
_atom_site_fract_x
_atom_site_fract_y
_atom_site_fract_z
_atom_site_U_iso_or_equiv
_atom_site_adp_type
_atom_site_occupancy
_atom_site_site_symmetry_order
_atom_site_calc_flag
_atom_site_refinement_flags_posn
_atom_site_refinement_flags_adp
_atom_site_refinement_flags_occupancy
_atom_site_disorder_assembly
_atom_site_disorder_group
Zn1 Zn 1.10055(4) 0.42794(3) 0.13965(7) 0.0494(3) Uani 1 1 d . . . . .
Zn2 Zn 1.08824(4) 0.36609(3) 0.49825(7) 0.0445(3) Uani 1 1 d . . . . .
Zn3 Zn 0.90078(4) 0.23728(3) 0.41925(9) 0.0583(3) Uani 1 1 d . . . . .
Zn4 Zn 1.08764(4) 0.17395(3) 0.44996(9) 0.0590(3) Uani 1 1 d . . . . .
Zn5 Zn 0.90990(11) 0.03195(7) 0.4315(3) 0.0890(10) Uani 0.5 1 d . U P . .
Zn6 Zn 1.09655(10) -0.03302(6) 0.4467(2) 0.0755(8) Uani 0.5 1 d . . P . .
Na1 Na 1.06718(13) 0.36945(10) 0.0164(2) 0.0661(10) Uani 1 1 d . . . . .
Na2 Na 1.09327(11) 0.40873(7) 0.3424(2) 0.0454(7) Uani 1 1 d . . . . .
Na3 Na 0.90213(12) 0.19544(9) 0.2578(3) 0.0643(10) Uani 1 1 d . . . . .
Na4 Na 1.04726(14) 0.23425(9) 0.5357(3) 0.0677(10) Uani 1 1 d . . . . .
Fe1 Fe 1.0000 0.37720(4) 0.2500 0.0394(4) Uani 1 2 d S T P . .
Fe2 Fe 1.0000 0.22562(5) 0.2500 0.0525(5) Uani 1 2 d S T P . .
Na5 Na 0.9458(4) -0.0250(2) 0.4691(9) 0.106(4) Uani 0.5 1 d . . P A -1
Fe3 Fe 1.0042(4) 0.01644(10) 0.2704(4) 0.0393(18) Uani 0.25 1 d . . P A -1
N1 N 1.1287(3) 0.4087(2) 0.0357(5) 0.0641(19) Uani 1 1 d . U . . .
N2 N 1.1454(2) 0.39321(15) 0.4809(4) 0.0433(14) Uani 1 1 d . . . . .
N3 N 0.8467(3) 0.2088(2) 0.3594(6) 0.0647(19) Uani 1 1 d . U . . .
N4 N 1.1022(2) 0.19388(18) 0.5779(6) 0.061(2) Uani 1 1 d . . . . .
C1 C 1.1202(4) 0.4263(3) -0.0523(7) 0.082(3) Uani 1 1 d . U . . .
C2 C 1.1374(5) 0.4076(3) -0.1301(7) 0.098(3) Uani 1 1 d . U . . .
H2A H 1.1167 0.3891 -0.1424 0.117 Uiso 1 1 calc R U . . .
H2B H 1.1327 0.4197 -0.1886 0.117 Uiso 1 1 calc R U . . .
C3 C 1.1919(5) 0.3986(3) -0.1023(8) 0.101(3) Uani 1 1 d . U . . .
H3A H 1.2025 0.3867 -0.1532 0.121 Uiso 1 1 calc R U . . .
H3B H 1.2131 0.4169 -0.0903 0.121 Uiso 1 1 calc R U . . .
C4 C 1.1967(4) 0.3794(3) -0.0139(7) 0.086(3) Uani 1 1 d . U . . .
H4A H 1.2318 0.3733 0.0060 0.103 Uiso 1 1 calc R U . . .
H4B H 1.1767 0.3607 -0.0282 0.103 Uiso 1 1 calc R U . . .
C5 C 1.1795(3) 0.3963(3) 0.0671(7) 0.069(2) Uani 1 1 d . U . . .
C6 C 1.1430(4) 0.4585(3) -0.0468(8) 0.094(4) Uani 1 1 d . . . . .
H6A H 1.1339 0.4694 0.0064 0.141 Uiso 1 1 calc R U . . .
H6B H 1.1303 0.4695 -0.1049 0.141 Uiso 1 1 calc R U . . .
H6C H 1.1792 0.4569 -0.0383 0.141 Uiso 1 1 calc R U . . .
C7 C 1.0646(4) 0.4313(3) -0.0810(7) 0.089(4) Uani 1 1 d . . . . .
H7A H 1.0485 0.4121 -0.1027 0.134 Uiso 1 1 calc R U . . .
H7B H 1.0583 0.4463 -0.1316 0.134 Uiso 1 1 calc R U . . .
H7C H 1.0512 0.4387 -0.0270 0.134 Uiso 1 1 calc R U . . .
C8 C 1.2184(4) 0.4201(3) 0.1112(9) 0.090(4) Uani 1 1 d . . . . .
H8A H 1.2242 0.4345 0.0629 0.136 Uiso 1 1 calc R U . . .
H8B H 1.2496 0.4098 0.1374 0.136 Uiso 1 1 calc R U . . .
H8C H 1.2061 0.4310 0.1612 0.136 Uiso 1 1 calc R U . . .
C9 C 1.1770(3) 0.3732(2) 0.1450(6) 0.064(3) Uani 1 1 d . . . . .
H9A H 1.1655 0.3833 0.1973 0.096 Uiso 1 1 calc R U . . .
H9B H 1.2101 0.3646 0.1669 0.096 Uiso 1 1 calc R U . . .
H9C H 1.1538 0.3569 0.1206 0.096 Uiso 1 1 calc R U . . .
C10 C 1.0951(3) 0.4709(2) 0.1901(6) 0.056(2) Uani 1 1 d . . . . .
C11 C 1.0569(4) 0.4892(2) 0.1201(7) 0.069(3) Uani 1 1 d . . . . .
H11A H 1.0543 0.5098 0.1444 0.104 Uiso 1 1 calc R U . . .
H11B H 1.0244 0.4792 0.1121 0.104 Uiso 1 1 calc R U . . .
H11C H 1.0678 0.4903 0.0595 0.104 Uiso 1 1 calc R U . . .
C12 C 1.1439(4) 0.4884(2) 0.2112(8) 0.073(3) Uani 1 1 d . . . . .
H12A H 1.1572 0.4908 0.1534 0.110 Uiso 1 1 calc R U . . .
H12B H 1.1678 0.4773 0.2575 0.110 Uiso 1 1 calc R U . . .
H12C H 1.1380 0.5085 0.2362 0.110 Uiso 1 1 calc R U . . .
C13 C 1.0745(3) 0.4702(2) 0.2813(6) 0.058(2) Uani 1 1 d . . . . .
H13A H 1.0999 0.4624 0.3322 0.087 Uiso 1 1 calc R U . . .
H13B H 1.0452 0.4570 0.2734 0.087 Uiso 1 1 calc R U . . .
H13C H 1.0651 0.4908 0.2967 0.087 Uiso 1 1 calc R U . . .
C14 C 1.1890(3) 0.37574(19) 0.4641(5) 0.0464(18) Uani 1 1 d . . . . .
C15 C 1.2204(3) 0.3644(2) 0.5568(7) 0.066(3) Uani 1 1 d . . . . .
H15A H 1.2511 0.3548 0.5436 0.079 Uiso 1 1 calc R U . . .
H15B H 1.2015 0.3488 0.5845 0.079 Uiso 1 1 calc R U . . .
C16 C 1.2346(3) 0.3904(2) 0.6279(7) 0.063(2) Uani 1 1 d . . . . .
H16A H 1.2530 0.3821 0.6877 0.075 Uiso 1 1 calc R U . . .
H16B H 1.2564 0.4050 0.6033 0.075 Uiso 1 1 calc R U . . .
C17 C 1.1876(3) 0.4066(2) 0.6452(6) 0.054(2) Uani 1 1 d . . . . .
H17A H 1.1971 0.4242 0.6870 0.065 Uiso 1 1 calc R U . . .
H17B H 1.1680 0.3925 0.6771 0.065 Uiso 1 1 calc R U . . .
C18 C 1.1554(3) 0.41755(19) 0.5531(6) 0.0482(18) Uani 1 1 d . . . . .
C19 C 1.1691(3) 0.3484(2) 0.4042(7) 0.059(2) Uani 1 1 d . . . . .
H19A H 1.1503 0.3353 0.4396 0.088 Uiso 1 1 calc R U . . .
H19B H 1.1970 0.3369 0.3878 0.088 Uiso 1 1 calc R U . . .
H19C H 1.1474 0.3553 0.3468 0.088 Uiso 1 1 calc R U . . .
C20 C 1.2221(3) 0.3936(2) 0.4094(7) 0.062(2) Uani 1 1 d . . . . .
H20A H 1.2016 0.4029 0.3543 0.093 Uiso 1 1 calc R U . . .
H20B H 1.2462 0.3798 0.3891 0.093 Uiso 1 1 calc R U . . .
H20C H 1.2399 0.4094 0.4497 0.093 Uiso 1 1 calc R U . . .
C21 C 1.1057(3) 0.4286(2) 0.5750(7) 0.067(3) Uani 1 1 d . . . . .
H21A H 1.0861 0.4379 0.5189 0.100 Uiso 1 1 calc R U . . .
H21B H 1.1119 0.4436 0.6256 0.100 Uiso 1 1 calc R U . . .
H21C H 1.0875 0.4113 0.5946 0.100 Uiso 1 1 calc R U . . .
C22 C 1.1807(4) 0.4460(2) 0.5195(7) 0.068(3) Uani 1 1 d . . . . .
H22A H 1.2129 0.4402 0.5044 0.103 Uiso 1 1 calc R U . . .
H22B H 1.1857 0.4613 0.5694 0.103 Uiso 1 1 calc R U . . .
H22C H 1.1595 0.4544 0.4636 0.103 Uiso 1 1 calc R U . . .
C23 C 1.0782(4) 0.3362(2) 0.6007(6) 0.063(3) Uani 1 1 d . . . . .
C24 C 1.0832(4) 0.3031(2) 0.5654(8) 0.071(3) Uani 1 1 d . . . . .
H24A H 1.1172 0.2997 0.5554 0.107 Uiso 1 1 calc R U . . .
H24B H 1.0599 0.3000 0.5062 0.107 Uiso 1 1 calc R U . . .
H24C H 1.0756 0.2887 0.6123 0.107 Uiso 1 1 calc R U . . .
C25 C 1.0242(4) 0.3396(3) 0.6168(8) 0.080(3) Uani 1 1 d . . . . .
H25A H 1.0190 0.3262 0.6681 0.121 Uiso 1 1 calc R U . . .
H25B H 1.0011 0.3340 0.5594 0.121 Uiso 1 1 calc R U . . .
H25C H 1.0182 0.3607 0.6330 0.121 Uiso 1 1 calc R U . . .
C26 C 1.1122(5) 0.3393(3) 0.6956(8) 0.104(5) Uani 1 1 d . U . . .
H26A H 1.1008 0.3258 0.7408 0.156 Uiso 1 1 calc R U . . .
H26B H 1.1116 0.3604 0.7172 0.156 Uiso 1 1 calc R U . . .
H26C H 1.1462 0.3339 0.6897 0.156 Uiso 1 1 calc R U . . .
C27 C 1.0556(3) 0.36142(19) 0.1873(5) 0.0436(17) Uani 1 1 d . . . . .
H27 H 1.0833 0.3500 0.2179 0.052 Uiso 1 1 calc R U . . .
C28 C 1.0074(3) 0.34881(19) 0.1431(5) 0.0429(17) Uani 1 1 d . . . . .
H28 H 0.9992 0.3278 0.1414 0.052 Uiso 1 1 calc R U . . .
C29 C 0.9747(3) 0.37236(19) 0.1030(5) 0.0439(17) Uani 1 1 d . . . . .
C30 C 1.0040(3) 0.39965(19) 0.1261(5) 0.0422(17) Uani 1 1 d . . . . .
H30 H 0.9916 0.4194 0.1095 0.051 Uiso 1 1 calc R U . . .
C31 C 1.0537(3) 0.39406(19) 0.1766(5) 0.0446(18) Uani 1 1 d . . . . .
C32 C 0.8372(3) 0.1830(3) 0.4207(7) 0.067(2) Uani 1 1 d . U . . .
C33 C 0.8039(4) 0.1603(3) 0.3644(9) 0.103(3) Uani 1 1 d D U . . .
H33A H 0.7947 0.1441 0.4055 0.124 Uiso 1 1 calc R U . B 1
H33B H 0.8207 0.1508 0.3168 0.124 Uiso 1 1 calc R U . B 1
C34 C 0.7564(5) 0.1781(4) 0.3157(12) 0.098(4) Uani 0.67 1 d D U P C 1
H34A H 0.7317 0.1635 0.2824 0.118 Uiso 0.67 1 calc R U P C 1
H34B H 0.7412 0.1884 0.3641 0.118 Uiso 0.67 1 calc R U P C 1
C35 C 0.7691(4) 0.2020(3) 0.2447(10) 0.104(3) Uani 1 1 d D U . . .
H35A H 0.7859 0.1924 0.1974 0.124 Uiso 1 1 calc R U . C 1
H35B H 0.7387 0.2124 0.2122 0.124 Uiso 1 1 calc R U . C 1
C36 C 0.8031(3) 0.2239(3) 0.3047(8) 0.070(2) Uani 1 1 d . U . . .
C37 C 0.8866(4) 0.1721(2) 0.4700(8) 0.076(3) Uani 1 1 d . U . . .
H37A H 0.9061 0.1652 0.4238 0.114 Uiso 1 1 calc R U . . .
H37B H 0.8821 0.1552 0.5116 0.114 Uiso 1 1 calc R U . . .
H37C H 0.9041 0.1887 0.5071 0.114 Uiso 1 1 calc R U . . .
C38 C 0.8064(5) 0.1942(3) 0.4973(10) 0.103(4) Uani 1 1 d D U . . .
H38A H 0.7902 0.1777 0.5257 0.155 Uiso 1 1 calc R U . F .
H38B H 0.8223 0.2082 0.5463 0.155 Uiso 1 1 calc R U . . .
H38C H 0.8316 0.1857 0.4646 0.155 Uiso 1 1 calc R U . . .
C39 C 0.8220(3) 0.2481(2) 0.2437(7) 0.066(2) Uani 1 1 d . U . . .
H39A H 0.8409 0.2635 0.2840 0.099 Uiso 1 1 calc R U . . .
H39B H 0.7936 0.2577 0.2031 0.099 Uiso 1 1 calc R U . . .
H39C H 0.8434 0.2385 0.2050 0.099 Uiso 1 1 calc R U . . .
C40 C 0.7709(5) 0.2417(3) 0.3700(10) 0.112(4) Uani 1 1 d D U . . .
H40A H 0.7376 0.2494 0.3450 0.167 Uiso 1 1 calc R U . F .
H40B H 0.7884 0.2376 0.3181 0.167 Uiso 1 1 calc R U . . .
H40C H 0.7894 0.2569 0.4119 0.167 Uiso 1 1 calc R U . . .
C41 C 0.9051(4) 0.2685(2) 0.5239(8) 0.068(3) Uani 1 1 d . . . . .
C42 C 0.9564(4) 0.2659(3) 0.5858(8) 0.077(3) Uani 1 1 d . . . . .
H42A H 0.9816 0.2733 0.5513 0.116 Uiso 1 1 calc R U . . .
H42B H 0.9631 0.2446 0.6032 0.116 Uiso 1 1 calc R U . . .
H42C H 0.9574 0.2781 0.6425 0.116 Uiso 1 1 calc R U . . .
C43 C 0.8994(4) 0.3002(2) 0.4817(8) 0.075(3) Uani 1 1 d . . . . .
H43A H 0.9093 0.3153 0.5312 0.112 Uiso 1 1 calc R U . . .
H43B H 0.8647 0.3035 0.4521 0.112 Uiso 1 1 calc R U . . .
H43C H 0.9207 0.3022 0.4345 0.112 Uiso 1 1 calc R U . . .
C44 C 0.8665(5) 0.2649(3) 0.5891(9) 0.098(4) Uani 1 1 d . . . . .
H44A H 0.8706 0.2450 0.6196 0.147 Uiso 1 1 calc R U . . .
H44B H 0.8329 0.2666 0.5519 0.147 Uiso 1 1 calc R U . . .
H44C H 0.8716 0.2809 0.6369 0.147 Uiso 1 1 calc R U . . .
C45 C 1.0815(4) 0.1763(2) 0.6531(7) 0.065(3) Uani 1 1 d . . . . .
C46 C 1.1131(4) 0.1499(3) 0.6879(9) 0.095(4) Uani 1 1 d . . . . .
H46A H 1.1113 0.1348 0.6369 0.114 Uiso 1 1 calc R U . . .
H46B H 1.1000 0.1403 0.7400 0.114 Uiso 1 1 calc R U . . .
C47 C 1.1683(4) 0.1591(4) 0.7230(11) 0.110(5) Uani 1 1 d . . . . .
H47A H 1.1708 0.1736 0.7757 0.132 Uiso 1 1 calc R U . . .
H47B H 1.1884 0.1409 0.7450 0.132 Uiso 1 1 calc R U . . .
C48 C 1.1872(4) 0.1736(3) 0.6413(9) 0.085(4) Uani 1 1 d . . . . .
H48A H 1.1862 0.1585 0.5905 0.103 Uiso 1 1 calc R U . . .
H48B H 1.2222 0.1799 0.6621 0.103 Uiso 1 1 calc R U . . .
C49 C 1.1558(3) 0.2015(3) 0.6030(7) 0.067(3) Uani 1 1 d . . . . .
C50 C 1.0723(4) 0.1969(3) 0.7335(8) 0.089(4) Uani 1 1 d . . . . .
H50A H 1.1042 0.2031 0.7711 0.134 Uiso 1 1 calc R U . . .
H50B H 1.0530 0.1858 0.7732 0.134 Uiso 1 1 calc R U . . .
H50C H 1.0538 0.2149 0.7077 0.134 Uiso 1 1 calc R U . . .
C51 C 1.0302(4) 0.1650(3) 0.6053(8) 0.082(3) Uani 1 1 d . . . . .
H51A H 1.0090 0.1824 0.5830 0.123 Uiso 1 1 calc R U . . .
H51B H 1.0151 0.1533 0.6502 0.123 Uiso 1 1 calc R U . . .
H51C H 1.0337 0.1520 0.5520 0.123 Uiso 1 1 calc R U . . .
C52 C 1.1663(4) 0.2282(3) 0.6707(8) 0.085(4) Uani 1 1 d . . . . .
H52A H 1.1434 0.2449 0.6488 0.127 Uiso 1 1 calc R U . . .
H52B H 1.2006 0.2351 0.6736 0.127 Uiso 1 1 calc R U . . .
H52C H 1.1618 0.2218 0.7333 0.127 Uiso 1 1 calc R U . . .
C53 C 1.1730(4) 0.2113(3) 0.5135(8) 0.086(4) Uani 1 1 d . . . . .
H53A H 1.1698 0.1943 0.4695 0.129 Uiso 1 1 calc R U . . .
H53B H 1.2079 0.2177 0.5285 0.129 Uiso 1 1 calc R U . . .
H53C H 1.1526 0.2283 0.4850 0.129 Uiso 1 1 calc R U . . .
C54 C 1.0891(4) 0.1329(4) 0.3977(12) 0.055(4) Uani 0.673(11) 1 d D . P D 1
C55 C 1.1386(6) 0.1168(4) 0.4305(16) 0.103(7) Uani 0.673(11) 1 d D . P D 1
H55A H 1.1385 0.0973 0.3980 0.154 Uiso 0.673(11) 1 calc R U P D 1
H55B H 1.1434 0.1133 0.4983 0.154 Uiso 0.673(11) 1 calc R U P D 1
H55C H 1.1657 0.1295 0.4163 0.154 Uiso 0.673(11) 1 calc R U P D 1
C56 C 1.0476(6) 0.1120(4) 0.4181(14) 0.084(5) Uani 0.673(11) 1 d D . P D 1
H56A H 1.0484 0.0929 0.3841 0.126 Uiso 0.673(11) 1 calc R U P D 1
H56B H 1.0154 0.1219 0.3977 0.126 Uiso 0.673(11) 1 calc R U P D 1
H56C H 1.0524 0.1079 0.4855 0.126 Uiso 0.673(11) 1 calc R U P D 1
C57 C 1.0817(10) 0.1339(5) 0.2907(12) 0.119(8) Uani 0.673(11) 1 d D . P D 1
H57A H 1.1134 0.1386 0.2717 0.179 Uiso 0.673(11) 1 calc R U P D 1
H57B H 1.0573 0.1497 0.2669 0.179 Uiso 0.673(11) 1 calc R U P D 1
H57C H 1.0696 0.1142 0.2650 0.179 Uiso 0.673(11) 1 calc R U P D 1
C58 C 0.9671(3) 0.2309(2) 0.3708(6) 0.054(2) Uani 1 1 d . . . . .
C59 C 0.9960(3) 0.2034(2) 0.3734(7) 0.056(2) Uani 1 1 d . . . . .
H59 H 0.9823 0.1838 0.3778 0.068 Uiso 1 1 calc R U . . .
C60 C 1.0474(3) 0.2085(2) 0.3687(6) 0.055(2) Uani 1 1 d . . . . .
C61 C 1.0506(3) 0.2410(2) 0.3599(6) 0.057(2) Uani 1 1 d . . . . .
H61 H 1.0797 0.2521 0.3547 0.069 Uiso 1 1 calc R U . . .
C62 C 1.0034(3) 0.2536(2) 0.3605(7) 0.061(2) Uani 1 1 d . . . . .
H62 H 0.9964 0.2747 0.3547 0.073 Uiso 1 1 calc R U . . .
C63 C 1.0008(8) -0.0056(5) 0.378(2) 0.092(8) Uani 0.5 1 d . . P A -1
H63 H 0.9874 -0.0249 0.3887 0.110 Uiso 0.5 1 calc R U P A -1
C64 C 1.0520(7) -0.0007(4) 0.3619(19) 0.079(7) Uani 0.5 1 d . . P A -1
C65 C 1.0541(7) 0.0323(5) 0.3542(18) 0.083(7) Uani 0.5 1 d . . P A -1
H65 H 1.0829 0.0432 0.3457 0.099 Uiso 0.5 1 calc R U P A -1
C66 C 1.0088(9) 0.0458(5) 0.3610(19) 0.087(8) Uani 0.5 1 d . . P A -1
H66 H 1.0020 0.0669 0.3560 0.104 Uiso 0.5 1 calc R U P A -1
C67 C 0.9737(8) 0.0227(4) 0.377(2) 0.086(8) Uani 0.5 1 d . . P A -1
N5 N 0.8526(7) 0.0059(5) 0.3800(15) 0.088(3) Uani 0.5 1 d D U P A -1
C72 C 0.8111(8) 0.0220(5) 0.3263(16) 0.093(3) Uani 0.5 1 d D U P A -1
C76 C 0.8441(7) -0.0171(4) 0.4455(14) 0.090(3) Uani 0.5 1 d D U P A -1
C73 C 0.7751(10) 0.0306(6) 0.3936(18) 0.097(4) Uani 0.5 1 d D U P A -1
H73A H 0.7905 0.0471 0.4356 0.116 Uiso 0.5 1 calc R U P A -1
H73B H 0.7441 0.0388 0.3557 0.116 Uiso 0.5 1 calc R U P A -1
C75 C 0.8129(10) -0.0039(7) 0.5139(18) 0.093(4) Uani 0.5 1 d D U P A -1
H75A H 0.8294 0.0143 0.5460 0.112 Uiso 0.5 1 calc R U P A -1
H75B H 0.8083 -0.0191 0.5618 0.112 Uiso 0.5 1 calc R U P A -1
C77 C 0.8304(11) 0.0535(5) 0.299(2) 0.092(4) Uani 0.5 1 d D U P A -1
H77A H 0.8552 0.0613 0.3508 0.137 Uiso 0.5 1 calc R U P A -1
H77B H 0.8025 0.0677 0.2853 0.137 Uiso 0.5 1 calc R U P A -1
H77C H 0.8455 0.0512 0.2430 0.137 Uiso 0.5 1 calc R U P A -1
C79 C 0.8224(10) -0.0469(5) 0.4013(18) 0.094(4) Uani 0.5 1 d D U P A -1
H79A H 0.7916 -0.0427 0.3569 0.141 Uiso 0.5 1 calc R U P A -1
H79B H 0.8152 -0.0606 0.4506 0.141 Uiso 0.5 1 calc R U P A -1
H79C H 0.8464 -0.0566 0.3682 0.141 Uiso 0.5 1 calc R U P A -1
C78 C 0.7847(9) 0.0036(6) 0.2452(17) 0.096(4) Uani 0.5 1 d D U P A -1
H78A H 0.8088 -0.0040 0.2086 0.143 Uiso 0.5 1 calc R U P A -1
H78B H 0.7602 0.0164 0.2052 0.143 Uiso 0.5 1 calc R U P A -1
H78C H 0.7678 -0.0136 0.2687 0.143 Uiso 0.5 1 calc R U P A -1
C74 C 0.7620(9) 0.0049(6) 0.4527(18) 0.098(4) Uani 0.5 1 d D U P A -1
H74A H 0.7475 -0.0124 0.4132 0.118 Uiso 0.5 1 calc R U P A -1
H74B H 0.7381 0.0116 0.4923 0.118 Uiso 0.5 1 calc R U P A -1
C80 C 0.8942(8) -0.0273(6) 0.5014(18) 0.093(4) Uani 0.5 1 d D U P A -1
H80A H 0.9104 -0.0409 0.4628 0.140 Uiso 0.5 1 calc R U P A -1
H80B H 0.8890 -0.0381 0.5580 0.140 Uiso 0.5 1 calc R U P A -1
H80C H 0.9152 -0.0095 0.5192 0.140 Uiso 0.5 1 calc R U P A -1
Na6 Na 1.0968(3) -0.0118(2) 0.2317(8) 0.086(3) Uani 0.5 1 d . . P A -1
C68 C 1.1001(13) -0.0759(7) 0.392(3) 0.108(6) Uani 0.5 1 d . U P A -1
C70 C 1.1484(10) -0.0919(6) 0.436(2) 0.099(6) Uani 0.5 1 d . U P A -1
H70A H 1.1489 -0.0952 0.5029 0.149 Uiso 0.5 1 calc R U P A -1
H70B H 1.1768 -0.0793 0.4280 0.149 Uiso 0.5 1 calc R U P A -1
H70C H 1.1505 -0.1115 0.4050 0.149 Uiso 0.5 1 calc R U P A -1
C69 C 1.0603(11) -0.0952(6) 0.394(2) 0.110(7) Uani 0.5 1 d . U P A -1
H69A H 1.0695 -0.1160 0.3802 0.166 Uiso 0.5 1 calc R U P A -1
H69B H 1.0319 -0.0887 0.3465 0.166 Uiso 0.5 1 calc R U P A -1
H69C H 1.0512 -0.0945 0.4560 0.166 Uiso 0.5 1 calc R U P A -1
C71 C 1.1013(14) -0.0725(7) 0.280(2) 0.132(8) Uani 0.5 1 d . U P A -1
H71A H 1.0942 -0.0922 0.2491 0.198 Uiso 0.5 1 calc R U P A -1
H71B H 1.1343 -0.0655 0.2720 0.198 Uiso 0.5 1 calc R U P A -1
H71C H 1.0762 -0.0577 0.2520 0.198 Uiso 0.5 1 calc R U P A -1
C101 C 0.9289(11) 0.0959(5) 0.497(2) 0.107(7) Uani 0.5 1 d D U P A -2
H10A H 0.9347 0.1105 0.5492 0.160 Uiso 0.5 1 calc R U P A -2
H10B H 0.8985 0.1014 0.4538 0.160 Uiso 0.5 1 calc R U P A -2
H10C H 0.9571 0.0963 0.4644 0.160 Uiso 0.5 1 calc R U P A -2
C100 C 0.9234(9) 0.0641(5) 0.5361(18) 0.105(6) Uani 0.5 1 d D U P A -2
C102 C 0.9730(10) 0.0596(7) 0.603(2) 0.113(7) Uani 0.5 1 d D U P A -2
H10D H 0.9994 0.0566 0.5663 0.169 Uiso 0.5 1 calc R U P A -2
H10E H 0.9709 0.0417 0.6420 0.169 Uiso 0.5 1 calc R U P A -2
H10F H 0.9804 0.0775 0.6428 0.169 Uiso 0.5 1 calc R U P A -2
N100 N 1.1161(8) 0.0116(5) 0.0733(14) 0.101(5) Uani 0.5 1 d D U P E -2
C104 C 1.1672(8) 0.0023(5) 0.0886(17) 0.113(5) Uani 0.5 1 d D U P E -2
C106 C 1.1750(13) -0.0253(6) 0.154(2) 0.126(7) Uani 0.5 1 d D U P E -2
H10G H 1.1612 -0.0211 0.2102 0.188 Uiso 0.5 1 calc R U P E -2
H10H H 1.2106 -0.0295 0.1716 0.188 Uiso 0.5 1 calc R U P E -2
H10I H 1.1582 -0.0430 0.1213 0.188 Uiso 0.5 1 calc R U P E -2
C105 C 1.1796(15) -0.0151(8) 0.004(2) 0.127(8) Uani 0.5 1 d D U P E -2
H10J H 1.1516 -0.0282 -0.0219 0.191 Uiso 0.5 1 calc R U P E -2
H10K H 1.2092 -0.0276 0.0248 0.191 Uiso 0.5 1 calc R U P E -2
H10L H 1.1859 -0.0007 -0.0435 0.191 Uiso 0.5 1 calc R U P E -2
C109 C 1.1300(10) 0.0540(6) 0.189(3) 0.128(6) Uani 0.5 1 d D U P E -2
H10D1 H 1.1328 0.0699 0.1422 0.154 Uiso 0.5 1 calc R U P E -2
H10E1 H 1.1152 0.0633 0.2399 0.154 Uiso 0.5 1 calc R U P E -2
C108 C 1.1816(11) 0.0414(8) 0.230(2) 0.124(7) Uani 0.5 1 d D U P E -2
H10F1 H 1.1798 0.0256 0.2778 0.149 Uiso 0.5 1 calc R U P E -2
H10G1 H 1.2044 0.0578 0.2582 0.149 Uiso 0.5 1 calc R U P E -2
C110 C 1.0966(8) 0.0281(5) 0.1431(17) 0.112(5) Uani 0.5 1 d D U P E -2
C107 C 1.1977(13) 0.0280(7) 0.143(2) 0.130(7) Uani 0.5 1 d D U P E -2
H10H1 H 1.1990 0.0448 0.0979 0.156 Uiso 0.5 1 calc R U P E -2
H10I1 H 1.2322 0.0204 0.1618 0.156 Uiso 0.5 1 calc R U P E -2
C112 C 1.0844(13) 0.0078(7) 0.222(2) 0.116(7) Uani 0.5 1 d D U P E -2
H11D H 1.0725 -0.0120 0.1954 0.174 Uiso 0.5 1 calc R U P E -2
H11E H 1.0586 0.0174 0.2502 0.174 Uiso 0.5 1 calc R U P E -2
H11F H 1.1144 0.0048 0.2692 0.174 Uiso 0.5 1 calc R U P E -2
C111 C 1.0452(9) 0.0420(7) 0.111(2) 0.125(7) Uani 0.5 1 d D U P E -2
H11G H 1.0413 0.0481 0.0452 0.187 Uiso 0.5 1 calc R U P E -2
H11H H 1.0416 0.0599 0.1495 0.187 Uiso 0.5 1 calc R U P E -2
H11I H 1.0196 0.0271 0.1182 0.187 Uiso 0.5 1 calc R U P E -2
C103 C 0.8841(13) 0.0654(9) 0.599(3) 0.122(8) Uani 0.5 1 d D U P A -2
H10J1 H 0.8869 0.0847 0.6327 0.183 Uiso 0.5 1 calc R U P A -2
H10K1 H 0.8893 0.0485 0.6433 0.183 Uiso 0.5 1 calc R U P A -2
H10L1 H 0.8510 0.0638 0.5595 0.183 Uiso 0.5 1 calc R U P A -2
C34A C 0.7668(9) 0.2118(6) 0.426(2) 0.098(4) Uani 0.33 1 d D . P F -2
H34C H 0.7393 0.2156 0.4600 0.118 Uiso 0.33 1 calc R U P F -2
H34D H 0.7540 0.1966 0.3771 0.118 Uiso 0.33 1 calc R U P F -2
C54A C 1.1029(11) 0.1292(9) 0.392(2) 0.055(4) Uani 0.327(11) 1 d D . P D 2
C55A C 1.1045(14) 0.1062(8) 0.472(3) 0.103(7) Uani 0.327(11) 1 d D . P D 2
H55D H 1.1096 0.0858 0.4484 0.154 Uiso 0.327(11) 1 calc R U P D 2
H55E H 1.0730 0.1068 0.4947 0.154 Uiso 0.327(11) 1 calc R U P D 2
H55F H 1.1318 0.1113 0.5229 0.154 Uiso 0.327(11) 1 calc R U P D 2
C57A C 1.1424(16) 0.1319(9) 0.331(3) 0.119(8) Uani 0.327(11) 1 d D . P D 2
H57X H 1.1751 0.1347 0.3706 0.179 Uiso 0.327(11) 1 calc R U P D 2
H57Y H 1.1349 0.1495 0.2888 0.179 Uiso 0.327(11) 1 calc R U P D 2
H57Z H 1.1426 0.1134 0.2932 0.179 Uiso 0.327(11) 1 calc R U P D 2
C56A C 1.0544(12) 0.1220(9) 0.324(3) 0.084(5) Uani 0.327(11) 1 d D . P D 2
H56D H 1.0550 0.1315 0.2636 0.126 Uiso 0.327(11) 1 calc R U P D 2
H56E H 1.0262 0.1300 0.3500 0.126 Uiso 0.327(11) 1 calc R U P D 2
H56F H 1.0509 0.1000 0.3165 0.126 Uiso 0.327(11) 1 calc R U P D 2

loop_
_atom_site_aniso_label
_atom_site_aniso_U_11
_atom_site_aniso_U_22
_atom_site_aniso_U_33
_atom_site_aniso_U_23
_atom_site_aniso_U_13
_atom_site_aniso_U_12
Zn1 0.0393(5) 0.0713(7) 0.0410(6) 0.0094(5) 0.0164(4) -0.0024(5)
Zn2 0.0414(5) 0.0556(6) 0.0372(5) 0.0067(5) 0.0088(4) -0.0040(5)
Zn3 0.0365(6) 0.0640(8) 0.0771(8) 0.0088(6) 0.0175(5) -0.0001(5)
Zn4 0.0384(6) 0.0648(8) 0.0704(8) -0.0096(6) 0.0007(5) -0.0003(5)
Zn5 0.0706(17) 0.0639(17) 0.150(3) 0.0388(18) 0.0671(18) 0.0209(14)
Zn6 0.0553(14) 0.0565(15) 0.125(3) -0.0154(16) 0.0430(16) -0.0039(12)
Na1 0.058(2) 0.096(3) 0.0486(19) -0.0084(19) 0.0230(16) 0.0034(19)
Na2 0.0428(15) 0.0546(18) 0.0400(16) 0.0097(13) 0.0104(12) -0.0028(13)
Na3 0.0370(17) 0.081(3) 0.075(2) 0.010(2) 0.0095(16) -0.0048(16)
Na4 0.055(2) 0.076(3) 0.072(2) -0.005(2) 0.0111(18) 0.0068(18)
Fe1 0.0325(8) 0.0537(10) 0.0348(8) 0.000 0.0134(7) 0.000
Fe2 0.0293(8) 0.0636(12) 0.0644(12) 0.000 0.0082(8) 0.000
Na5 0.114(8) 0.065(5) 0.161(10) -0.031(6) 0.087(7) -0.011(5)
Fe3 0.035(4) 0.044(2) 0.041(6) 0.006(2) 0.015(5) -0.002(2)
N1 0.052(4) 0.101(5) 0.046(3) 0.019(4) 0.023(3) 0.007(3)
N2 0.036(3) 0.046(4) 0.048(4) 0.002(3) 0.009(3) -0.001(3)
N3 0.037(3) 0.087(5) 0.069(5) 0.018(4) 0.008(3) -0.005(3)
N4 0.035(3) 0.062(5) 0.083(5) -0.007(4) 0.001(3) -0.005(3)
C1 0.077(5) 0.125(7) 0.050(4) 0.021(4) 0.030(4) 0.023(5)
C2 0.104(6) 0.144(7) 0.054(4) 0.021(5) 0.039(4) 0.039(6)
C3 0.105(6) 0.147(7) 0.062(5) 0.024(5) 0.046(5) 0.044(6)
C4 0.079(5) 0.129(7) 0.060(5) 0.020(5) 0.040(4) 0.028(5)
C5 0.050(4) 0.108(6) 0.056(4) 0.020(4) 0.031(3) 0.011(4)
C6 0.081(7) 0.126(11) 0.087(8) 0.059(8) 0.047(6) 0.023(7)
C7 0.093(8) 0.133(11) 0.042(5) 0.020(6) 0.012(5) 0.037(8)
C8 0.046(5) 0.111(10) 0.117(10) 0.033(8) 0.023(6) -0.001(6)
C9 0.035(4) 0.101(8) 0.059(5) 0.008(5) 0.015(4) 0.008(4)
C10 0.053(5) 0.067(6) 0.052(5) 0.015(4) 0.018(4) -0.005(4)
C11 0.065(6) 0.077(7) 0.069(6) 0.025(5) 0.021(5) 0.006(5)
C12 0.072(6) 0.071(7) 0.083(7) 0.018(6) 0.029(5) -0.012(5)
C13 0.062(5) 0.052(5) 0.063(6) 0.001(4) 0.020(4) -0.002(4)
C14 0.042(4) 0.055(5) 0.042(4) 0.003(4) 0.009(3) 0.003(3)
C15 0.047(5) 0.082(7) 0.066(6) 0.007(5) 0.005(4) 0.013(5)
C16 0.055(5) 0.072(6) 0.057(5) 0.011(5) -0.002(4) 0.003(5)
C17 0.060(5) 0.053(5) 0.052(5) 0.001(4) 0.015(4) -0.005(4)
C18 0.050(4) 0.048(5) 0.047(4) -0.002(4) 0.010(4) 0.001(4)
C19 0.052(5) 0.061(6) 0.067(6) -0.014(5) 0.021(4) 0.005(4)
C20 0.048(5) 0.071(6) 0.069(6) -0.009(5) 0.014(4) -0.009(4)
C21 0.048(5) 0.067(6) 0.083(7) -0.021(5) 0.008(5) 0.001(4)
C22 0.086(7) 0.056(6) 0.060(6) 0.014(5) 0.004(5) -0.008(5)
C23 0.072(6) 0.082(7) 0.036(4) 0.011(4) 0.010(4) -0.023(5)
C24 0.070(6) 0.064(6) 0.078(7) 0.030(5) 0.011(5) 0.000(5)
C25 0.098(8) 0.075(7) 0.076(7) 0.000(6) 0.038(6) -0.022(6)
C26 0.129(10) 0.117(9) 0.057(6) 0.032(6) -0.004(6) -0.045(8)
C27 0.036(4) 0.060(5) 0.037(4) -0.001(4) 0.013(3) 0.008(3)
C28 0.037(4) 0.054(5) 0.039(4) -0.003(3) 0.011(3) 0.002(3)
C29 0.041(4) 0.054(5) 0.039(4) -0.002(3) 0.015(3) 0.002(3)
C30 0.037(4) 0.053(5) 0.041(4) 0.003(3) 0.020(3) 0.005(3)
C31 0.040(4) 0.063(5) 0.036(4) 0.003(4) 0.018(3) -0.008(3)
C32 0.048(4) 0.081(6) 0.071(5) 0.011(4) 0.010(4) -0.011(4)
C33 0.094(7) 0.118(8) 0.093(7) 0.018(6) 0.002(6) -0.050(6)
C34 0.065(7) 0.115(10) 0.110(10) -0.011(8) 0.003(7) -0.027(7)
C35 0.052(5) 0.110(8) 0.131(9) 0.017(6) -0.030(5) -0.008(5)
C36 0.040(4) 0.095(6) 0.076(5) 0.018(4) 0.010(4) 0.004(4)
C37 0.053(5) 0.068(6) 0.106(8) 0.029(5) 0.012(5) -0.009(4)
C38 0.104(8) 0.093(8) 0.131(9) 0.031(6) 0.073(7) 0.005(6)
C39 0.049(5) 0.080(6) 0.069(6) 0.011(5) 0.011(4) 0.013(4)
C40 0.082(6) 0.160(8) 0.099(7) 0.010(6) 0.034(5) 0.035(6)
C41 0.060(6) 0.061(6) 0.092(7) -0.002(5) 0.039(5) -0.006(5)
C42 0.078(7) 0.070(7) 0.087(8) 0.004(6) 0.022(6) -0.016(6)
C43 0.066(6) 0.071(7) 0.098(8) 0.003(6) 0.042(6) 0.004(5)
C44 0.096(9) 0.108(10) 0.105(9) -0.016(8) 0.063(8) -0.027(8)
C45 0.051(5) 0.081(7) 0.063(6) -0.008(5) 0.006(4) 0.006(5)
C46 0.080(8) 0.111(10) 0.089(9) 0.032(8) 0.003(7) 0.002(7)
C47 0.064(7) 0.142(13) 0.116(11) 0.026(10) -0.005(7) 0.033(8)
C48 0.044(5) 0.117(10) 0.088(8) -0.003(7) -0.008(5) 0.018(6)
C49 0.035(4) 0.089(7) 0.074(6) -0.011(6) 0.002(4) -0.004(4)
C50 0.057(6) 0.138(11) 0.072(7) -0.013(7) 0.006(5) -0.012(7)
C51 0.061(6) 0.110(9) 0.074(7) 0.011(7) 0.011(5) -0.010(6)
C52 0.052(6) 0.103(9) 0.095(8) -0.033(7) -0.001(5) -0.010(6)
C53 0.045(5) 0.113(10) 0.099(9) -0.025(7) 0.013(5) -0.013(6)
C54 0.029(8) 0.048(7) 0.091(8) -0.011(6) 0.018(6) 0.009(6)
C55 0.064(10) 0.100(13) 0.128(17) -0.035(12) -0.025(10) 0.040(10)
C56 0.071(9) 0.072(10) 0.109(13) 0.000(9) 0.015(9) -0.016(8)
C57 0.16(2) 0.064(11) 0.128(17) -0.024(11) -0.001(15) 0.008(13)
C58 0.031(4) 0.072(6) 0.063(5) -0.003(4) 0.018(4) 0.000(4)
C59 0.037(4) 0.061(6) 0.070(6) 0.001(5) 0.007(4) 0.002(4)
C60 0.038(4) 0.071(6) 0.053(5) -0.004(4) 0.003(4) 0.005(4)
C61 0.041(4) 0.065(6) 0.068(6) -0.006(5) 0.013(4) -0.007(4)
C62 0.037(4) 0.071(6) 0.076(6) 0.005(5) 0.014(4) -0.004(4)
C63 0.052(11) 0.061(13) 0.18(3) 0.011(15) 0.055(14) -0.003(10)
C64 0.050(11) 0.051(11) 0.14(2) -0.010(12) 0.044(12) 0.004(8)
C65 0.059(12) 0.066(13) 0.14(2) -0.020(13) 0.056(13) -0.022(10)
C66 0.087(15) 0.039(10) 0.15(2) -0.001(12) 0.066(16) 0.003(10)
C67 0.059(12) 0.043(10) 0.18(3) 0.025(13) 0.074(15) -0.002(9)
N5 0.080(5) 0.089(6) 0.099(6) 0.027(5) 0.027(4) 0.008(5)
C72 0.084(6) 0.099(6) 0.102(6) 0.026(5) 0.027(4) 0.014(5)
C76 0.083(5) 0.090(6) 0.099(6) 0.023(4) 0.022(4) 0.002(5)
C73 0.086(6) 0.105(7) 0.104(6) 0.023(5) 0.030(5) 0.012(5)
C75 0.088(6) 0.097(7) 0.098(6) 0.021(5) 0.026(5) 0.001(5)
C77 0.083(9) 0.094(7) 0.103(9) 0.028(7) 0.031(7) 0.023(6)
C79 0.090(8) 0.092(7) 0.102(9) 0.022(6) 0.022(7) -0.003(7)
C78 0.084(8) 0.104(8) 0.101(7) 0.027(6) 0.025(6) 0.012(7)
C74 0.089(6) 0.107(7) 0.104(7) 0.022(6) 0.029(5) 0.008(5)
C80 0.084(7) 0.090(9) 0.106(9) 0.028(7) 0.017(6) 0.003(6)
Na6 0.044(4) 0.062(5) 0.154(9) -0.043(6) 0.029(5) -0.003(4)
C68 0.106(12) 0.072(12) 0.149(13) -0.016(12) 0.028(12) 0.002(9)
C70 0.088(10) 0.079(12) 0.141(13) -0.011(11) 0.052(10) 0.002(9)
C69 0.099(11) 0.079(12) 0.150(14) -0.011(12) 0.016(12) 0.001(10)
C71 0.161(19) 0.087(15) 0.151(14) -0.009(14) 0.035(14) 0.004(14)
C101 0.111(13) 0.084(10) 0.136(13) -0.003(9) 0.047(10) 0.010(10)
C100 0.114(9) 0.095(8) 0.116(9) 0.005(7) 0.044(7) 0.007(7)
C102 0.125(10) 0.104(12) 0.116(13) 0.005(11) 0.042(10) 0.009(11)
N100 0.130(11) 0.067(10) 0.121(12) 0.023(8) 0.060(10) 0.003(8)
C104 0.131(12) 0.086(11) 0.134(13) -0.002(9) 0.053(11) -0.006(10)
C106 0.134(17) 0.100(13) 0.154(17) 0.022(13) 0.056(15) 0.021(12)
C105 0.135(17) 0.121(19) 0.141(16) -0.027(12) 0.062(15) -0.011(14)
C109 0.137(14) 0.109(13) 0.147(16) -0.012(11) 0.048(13) -0.010(10)
C108 0.129(14) 0.103(15) 0.150(17) -0.017(12) 0.049(13) -0.022(12)
C110 0.127(12) 0.084(12) 0.135(13) 0.004(9) 0.048(10) -0.003(9)
C107 0.139(13) 0.105(13) 0.156(16) -0.022(12) 0.051(13) -0.014(11)
C112 0.128(17) 0.109(15) 0.125(15) -0.003(13) 0.062(13) -0.002(13)
C111 0.125(13) 0.102(16) 0.161(19) 0.005(14) 0.061(13) 0.003(11)
C103 0.127(12) 0.120(15) 0.130(14) 0.006(12) 0.053(11) 0.007(12)
C34A 0.065(7) 0.115(10) 0.110(10) -0.011(8) 0.003(7) -0.027(7)
C54A 0.029(8) 0.048(7) 0.091(8) -0.011(6) 0.018(6) 0.009(6)
C55A 0.064(10) 0.100(13) 0.128(17) -0.035(12) -0.025(10) 0.040(10)
C57A 0.16(2) 0.064(11) 0.128(17) -0.024(11) -0.001(15) 0.008(13)
C56A 0.071(9) 0.072(10) 0.109(13) 0.000(9) 0.015(9) -0.016(8)

loop_
_atom_type_symbol
_atom_type_description
_atom_type_scat_dispersion_real
_atom_type_scat_dispersion_imag
_atom_type_scat_source
Zn Zn -1.5491 0.6778 'International Tables Vol C Tables 4.2.6.8 and 6.1.1.4'
Na Na 0.1353 0.1239 'International Tables Vol C Tables 4.2.6.8 and 6.1.1.4'
Fe Fe -1.1336 3.1974 'International Tables Vol C Tables 4.2.6.8 and 6.1.1.4'
N N 0.0311 0.0180 'International Tables Vol C Tables 4.2.6.8 and 6.1.1.4'
C C 0.0181 0.0091 'International Tables Vol C Tables 4.2.6.8 and 6.1.1.4'
H H 0.0000 0.0000 'International Tables Vol C Tables 4.2.6.8 and 6.1.1.4'

loop_
_geom_angle_atom_site_label_1
_geom_angle_atom_site_label_2
_geom_angle_atom_site_label_3
_geom_angle
_geom_angle_site_symmetry_1
_geom_angle_site_symmetry_3
_geom_angle_publ_flag
N1 Zn1 C10 136.4(3) . . ?
N1 Zn1 C31 103.3(3) . . ?
C10 Zn1 C31 118.5(3) . . ?
N1 Zn1 Na2 134.4(2) . . ?
C10 Zn1 Na2 83.7(2) . . ?
C31 Zn1 Na2 54.3(2) . . ?
N1 Zn1 Na1 49.0(2) . . ?
C10 Zn1 Na1 157.1(3) . . ?
C31 Zn1 Na1 56.0(2) . . ?
Na2 Zn1 Na1 104.53(9) . . ?
N2 Zn2 C23 133.0(3) . . ?
N2 Zn2 C29 113.3(3) . 2_755 ?
C23 Zn2 C29 113.4(3) . 2_755 ?
N2 Zn2 Na2 52.03(19) . . ?
C23 Zn2 Na2 174.9(3) . . ?
C29 Zn2 Na2 61.5(2) 2_755 . ?
N3 Zn3 C41 132.8(4) . . ?
N3 Zn3 C58 112.9(3) . . ?
C41 Zn3 C58 114.1(4) . . ?
N3 Zn3 Na3 52.5(2) . . ?
C41 Zn3 Na3 174.0(3) . . ?
C58 Zn3 Na3 61.0(3) . . ?
C54 Zn4 N4 137.6(5) . . ?
C54 Zn4 C60 119.6(5) . . ?
N4 Zn4 C60 101.2(3) . . ?
N4 Zn4 C54A 135.6(9) . . ?
C60 Zn4 C54A 123.1(9) . . ?
C54 Zn4 Na4 160.6(3) . . ?
N4 Zn4 Na4 46.5(2) . . ?
C60 Zn4 Na4 55.8(3) . . ?
C54A Zn4 Na4 170.3(8) . . ?
C54 Zn4 Na3 84.2(5) . 2_755 ?
N4 Zn4 Na3 133.9(2) . 2_755 ?
C60 Zn4 Na3 52.5(2) . 2_755 ?
C54A Zn4 Na3 81.5(9) . 2_755 ?
Na4 Zn4 Na3 102.39(11) . 2_755 ?
Zn6 Zn5 N5 99.9(6) 5_756 . ?
Zn6 Zn5 C100 45.5(6) 5_756 . ?
Zn6 Zn5 C67 127.9(9) 5_756 . ?
N5 Zn5 C67 113.9(10) . . ?
Zn6 Zn5 Na5 85.6(3) 5_756 . ?
N5 Zn5 Na5 76.8(6) . . ?
C67 Zn5 Na5 66.3(6) . . ?
Zn5 Zn6 C68 114.8(12) 5_756 . ?
Zn5 Zn6 C64 113.6(6) 5_756 . ?
C68 Zn6 C64 117.2(14) . . ?
Zn5 Zn6 Na6 161.1(2) 5_756 . ?
C68 Zn6 Na6 83.4(12) . . ?
C64 Zn6 Na6 49.7(6) . . ?
N1 Na1 C27 101.2(3) . . ?
N1 Na1 C31 79.1(3) . . ?
C27 Na1 C31 32.1(2) . . ?
N1 Na1 C28 129.5(3) . . ?
C27 Na1 C28 31.0(2) . . ?
C31 Na1 C28 51.0(2) . . ?
N1 Na1 C30 94.8(3) . . ?
C27 Na1 C30 48.7(2) . . ?
C31 Na1 C30 29.9(2) . . ?
C28 Na1 C30 46.5(2) . . ?
N1 Na1 C29 123.0(3) . . ?
C27 Na1 C29 49.3(2) . . ?
C31 Na1 C29 50.0(2) . . ?
C28 Na1 C29 27.9(2) . . ?
C30 Na1 C29 28.3(2) . . ?
N1 Na1 Zn1 39.11(19) . . ?
C27 Na1 Zn1 69.1(2) . . ?
C31 Na1 Zn1 41.08(17) . . ?
C28 Na1 Zn1 92.08(19) . . ?
C30 Na1 Zn1 56.93(17) . . ?
C29 Na1 Zn1 84.74(18) . . ?
N2 Na2 C31 145.8(3) . . ?
N2 Na2 C29 85.4(2) . 2_755 ?
C31 Na2 C29 85.9(2) . 2_755 ?
N2 Na2 C30 105.4(2) . 2_755 ?
C31 Na2 C30 82.2(2) . 2_755 ?
C29 Na2 C30 30.5(2) 2_755 2_755 ?
N2 Na2 Zn2 42.86(16) . . ?
C31 Na2 Zn2 119.4(2) . . ?
C29 Na2 Zn2 42.62(17) 2_755 . ?
C30 Na2 Zn2 66.91(17) 2_755 . ?
N2 Na2 Fe1 125.70(19) . . ?
C31 Na2 Fe1 43.68(16) . . ?
C29 Na2 Fe1 43.56(17) 2_755 . ?
C30 Na2 Fe1 41.61(16) 2_755 . ?
Zn2 Na2 Fe1 83.83(8) . . ?
N2 Na2 C27 119.7(2) . . ?
C31 Na2 C27 27.4(2) . . ?
C29 Na2 C27 69.9(2) 2_755 . ?
C30 Na2 C27 79.8(2) 2_755 . ?
Zn2 Na2 C27 94.11(17) . . ?
Fe1 Na2 C27 38.89(14) . . ?
N2 Na2 Zn1 139.23(19) . . ?
C31 Na2 Zn1 42.28(17) . . ?
C29 Na2 Zn1 127.7(2) 2_755 . ?
C30 Na2 Zn1 114.85(18) 2_755 . ?
Zn2 Na2 Zn1 156.47(12) . . ?
Fe1 Na2 Zn1 84.27(8) . . ?
C27 Na2 Zn1 64.29(16) . . ?
N3 Na3 C60 151.8(3) . 2_755 ?
N3 Na3 C58 84.6(3) . . ?
C60 Na3 C58 85.6(3) 2_755 . ?
N3 Na3 C59 102.5(3) . . ?
C60 Na3 C59 81.1(3) 2_755 . ?
C58 Na3 C59 30.2(3) . . ?
N3 Na3 C57 122.2(5) . 2_755 ?
C60 Na3 C57 84.7(5) 2_755 2_755 ?
C58 Na3 C57 125.9(6) . 2_755 ?
C59 Na3 C57 95.7(6) . 2_755 ?
N3 Na3 Zn3 42.2(2) . . ?
C60 Na3 Zn3 120.7(3) 2_755 . ?
C58 Na3 Zn3 42.71(18) . . ?
C59 Na3 Zn3 66.3(2) . . ?
C57 Na3 Zn3 143.5(4) 2_755 . ?
N3 Na3 Fe2 126.1(2) . . ?
C60 Na3 Fe2 43.3(2) 2_755 . ?
C58 Na3 Fe2 43.30(18) . . ?
C59 Na3 Fe2 41.2(2) . . ?
C57 Na3 Fe2 103.3(6) 2_755 . ?
Zn3 Na3 Fe2 84.05(10) . . ?
N3 Na3 C61 124.5(3) . 2_755 ?
C60 Na3 C61 27.9(3) 2_755 2_755 ?
C58 Na3 C61 70.1(3) . 2_755 ?
C59 Na3 C61 79.5(3) . 2_755 ?
C57 Na3 C61 112.5(5) 2_755 2_755 ?
Zn3 Na3 C61 95.7(2) . 2_755 ?
Fe2 Na3 C61 38.92(17) . 2_755 ?
N3 Na3 Zn4 146.0(2) . 2_755 ?
C60 Na3 Zn4 40.8(2) 2_755 2_755 ?
C58 Na3 Zn4 125.5(2) . 2_755 ?
C59 Na3 Zn4 111.5(2) . 2_755 ?
C57 Na3 Zn4 56.4(4) 2_755 2_755 ?
Zn3 Na3 Zn4 158.66(14) . 2_755 ?
Fe2 Na3 Zn4 82.18(9) . 2_755 ?
C61 Na3 Zn4 63.5(2) 2_755 2_755 ?
N4 Na4 C61 102.0(3) . . ?
N4 Na4 C60 78.8(3) . . ?
C61 Na4 C60 31.8(3) . . ?
N4 Na4 C62 129.1(3) . . ?
C61 Na4 C62 30.5(3) . . ?
C60 Na4 C62 50.7(3) . . ?
N4 Na4 C59 92.9(3) . . ?
C61 Na4 C59 48.9(3) . . ?
C60 Na4 C59 30.0(2) . . ?
C62 Na4 C59 47.0(3) . . ?
N4 Na4 C58 121.6(3) . . ?
C61 Na4 C58 50.1(2) . . ?
C60 Na4 C58 50.7(2) . . ?
C62 Na4 C58 29.1(2) . . ?
C59 Na4 C58 28.8(2) . . ?
N4 Na4 C45 28.2(3) . . ?
C61 Na4 C45 124.9(3) . . ?
C60 Na4 C45 95.6(3) . . ?
C62 Na4 C45 143.0(3) . . ?
C59 Na4 C45 96.6(3) . . ?
C58 Na4 C45 120.6(3) . . ?
N4 Na4 Zn4 38.9(2) . . ?
C61 Na4 Zn4 68.7(2) . . ?
C60 Na4 Zn4 40.6(2) . . ?
C62 Na4 Zn4 91.3(2) . . ?
C59 Na4 Zn4 55.95(19) . . ?
C58 Na4 Zn4 84.4(2) . . ?
C45 Na4 Zn4 56.2(2) . . ?
C28 Fe1 C28 104.0(5) 2_755 . ?
C28 Fe1 C27 42.3(3) 2_755 2_755 ?
C28 Fe1 C27 108.6(3) . 2_755 ?
C28 Fe1 C27 108.6(3) 2_755 . ?
C28 Fe1 C27 42.3(3) . . ?
C27 Fe1 C27 140.0(5) 2_755 . ?
C28 Fe1 C30 66.6(3) 2_755 2_755 ?
C28 Fe1 C30 170.0(3) . 2_755 ?
C27 Fe1 C30 67.2(3) 2_755 2_755 ?
C27 Fe1 C30 135.6(3) . 2_755 ?
C28 Fe1 C30 170.0(3) 2_755 . ?
C28 Fe1 C30 66.6(3) . . ?
C27 Fe1 C30 135.6(3) 2_755 . ?
C27 Fe1 C30 67.2(3) . . ?
C30 Fe1 C30 123.0(4) 2_755 . ?
C28 Fe1 C31 141.3(3) 2_755 . ?
C28 Fe1 C31 69.7(3) . . ?
C27 Fe1 C31 176.0(3) 2_755 . ?
C27 Fe1 C31 40.9(3) . . ?
C30 Fe1 C31 115.1(3) 2_755 . ?
C30 Fe1 C31 40.5(3) . . ?
C28 Fe1 C31 69.7(3) 2_755 2_755 ?
C28 Fe1 C31 141.3(3) . 2_755 ?
C27 Fe1 C31 40.9(3) 2_755 2_755 ?
C27 Fe1 C31 176.0(3) . 2_755 ?
C30 Fe1 C31 40.5(3) 2_755 2_755 ?
C30 Fe1 C31 115.1(3) . 2_755 ?
C31 Fe1 C31 138.7(5) . 2_755 ?
C28 Fe1 C29 130.0(3) 2_755 . ?
C28 Fe1 C29 39.9(3) . . ?
C27 Fe1 C29 106.3(3) 2_755 . ?
C27 Fe1 C29 69.5(3) . . ?
C30 Fe1 C29 149.1(3) 2_755 . ?
C30 Fe1 C29 40.4(3) . . ?
C31 Fe1 C29 70.0(3) . . ?
C31 Fe1 C29 114.4(3) 2_755 . ?
C28 Fe1 C29 39.9(3) 2_755 2_755 ?
C28 Fe1 C29 130.0(3) . 2_755 ?
C27 Fe1 C29 69.5(3) 2_755 2_755 ?
C27 Fe1 C29 106.3(3) . 2_755 ?
C30 Fe1 C29 40.4(3) 2_755 2_755 ?
C30 Fe1 C29 149.1(3) . 2_755 ?
C31 Fe1 C29 114.4(3) . 2_755 ?
C31 Fe1 C29 70.0(3) 2_755 2_755 ?
C29 Fe1 C29 168.5(5) . 2_755 ?
C28 Fe1 Na2 115.5(2) 2_755 2_755 ?
C28 Fe1 Na2 98.0(2) . 2_755 ?
C27 Fe1 Na2 73.3(2) 2_755 2_755 ?
C27 Fe1 Na2 127.2(2) . 2_755 ?
C30 Fe1 Na2 89.5(2) 2_755 2_755 ?
C30 Fe1 Na2 64.4(2) . 2_755 ?
C31 Fe1 Na2 103.2(2) . 2_755 ?
C31 Fe1 Na2 56.3(2) 2_755 2_755 ?
C29 Fe1 Na2 60.3(2) . 2_755 ?
C29 Fe1 Na2 126.0(2) 2_755 2_755 ?
C28 Fe1 Na2 98.0(2) 2_755 . ?
C28 Fe1 Na2 115.5(2) . . ?
C27 Fe1 Na2 127.2(2) 2_755 . ?
C27 Fe1 Na2 73.3(2) . . ?
C30 Fe1 Na2 64.4(2) 2_755 . ?
C30 Fe1 Na2 89.5(2) . . ?
C31 Fe1 Na2 56.3(2) . . ?
C31 Fe1 Na2 103.2(2) 2_755 . ?
C29 Fe1 Na2 126.0(2) . . ?
C29 Fe1 Na2 60.3(2) 2_755 . ?
Na2 Fe1 Na2 124.84(13) 2_755 . ?
C62 Fe2 C62 104.3(6) . 2_755 ?
C62 Fe2 C61 40.8(3) . . ?
C62 Fe2 C61 110.3(4) 2_755 . ?
C62 Fe2 C61 110.3(4) . 2_755 ?
C62 Fe2 C61 40.8(3) 2_755 2_755 ?
C61 Fe2 C61 140.9(6) . 2_755 ?
C62 Fe2 C59 168.9(4) . 2_755 ?
C62 Fe2 C59 66.5(4) 2_755 2_755 ?
C61 Fe2 C59 134.8(3) . 2_755 ?
C61 Fe2 C59 67.2(4) 2_755 2_755 ?
C62 Fe2 C59 66.5(4) . . ?
C62 Fe2 C59 168.9(4) 2_755 . ?
C61 Fe2 C59 67.2(4) . . ?
C61 Fe2 C59 134.8(3) 2_755 . ?
C59 Fe2 C59 123.4(5) 2_755 . ?
C62 Fe2 C60 68.6(4) . . ?
C62 Fe2 C60 143.8(4) 2_755 . ?
C61 Fe2 C60 40.9(4) . . ?
C61 Fe2 C60 175.3(4) 2_755 . ?
C59 Fe2 C60 114.8(4) 2_755 . ?
C59 Fe2 C60 40.5(3) . . ?
C62 Fe2 C60 143.8(4) . 2_755 ?
C62 Fe2 C60 68.6(4) 2_755 2_755 ?
C61 Fe2 C60 175.3(4) . 2_755 ?
C61 Fe2 C60 40.9(4) 2_755 2_755 ?
C59 Fe2 C60 40.5(3) 2_755 2_755 ?
C59 Fe2 C60 114.8(4) . 2_755 ?
C60 Fe2 C60 137.8(5) . 2_755 ?
C62 Fe2 C58 128.7(4) . 2_755 ?
C62 Fe2 C58 40.6(3) 2_755 2_755 ?
C61 Fe2 C58 106.3(3) . 2_755 ?
C61 Fe2 C58 69.3(3) 2_755 2_755 ?
C59 Fe2 C58 40.2(3) 2_755 2_755 ?
C59 Fe2 C58 150.1(4) . 2_755 ?
C60 Fe2 C58 115.1(3) . 2_755 ?
C60 Fe2 C58 69.8(3) 2_755 2_755 ?
C62 Fe2 C58 40.6(3) . . ?
C62 Fe2 C58 128.7(4) 2_755 . ?
C61 Fe2 C58 69.3(3) . . ?
C61 Fe2 C58 106.3(3) 2_755 . ?
C59 Fe2 C58 150.1(4) 2_755 . ?
C59 Fe2 C58 40.2(3) . . ?
C60 Fe2 C58 69.8(3) . . ?
C60 Fe2 C58 115.1(3) 2_755 . ?
C58 Fe2 C58 167.4(5) 2_755 . ?
C62 Fe2 Na3 98.8(2) . . ?
C62 Fe2 Na3 112.9(3) 2_755 . ?
C61 Fe2 Na3 127.0(3) . . ?
C61 Fe2 Na3 72.1(3) 2_755 . ?
C59 Fe2 Na3 90.8(2) 2_755 . ?
C59 Fe2 Na3 64.4(2) . . ?
C60 Fe2 Na3 103.4(3) . . ?
C60 Fe2 Na3 56.7(2) 2_755 . ?
C58 Fe2 Na3 126.4(2) 2_755 . ?
C58 Fe2 Na3 60.2(2) . . ?
C62 Fe2 Na3 112.9(3) . 2_755 ?
C62 Fe2 Na3 98.8(2) 2_755 2_755 ?
C61 Fe2 Na3 72.1(3) . 2_755 ?
C61 Fe2 Na3 127.0(3) 2_755 2_755 ?
C59 Fe2 Na3 64.4(2) 2_755 2_755 ?
C59 Fe2 Na3 90.8(2) . 2_755 ?
C60 Fe2 Na3 56.7(2) . 2_755 ?
C60 Fe2 Na3 103.4(3) 2_755 2_755 ?
C58 Fe2 Na3 60.2(2) 2_755 2_755 ?
C58 Fe2 Na3 126.4(2) . 2_755 ?
Na3 Fe2 Na3 127.64(17) . 2_755 ?
C63 Na5 C67 32.7(7) . . ?
C63 Na5 Zn5 78.2(6) . . ?
C67 Na5 Zn5 45.6(5) . . ?
C63 Na5 C76 128.6(9) . . ?
C67 Na5 C76 102.4(7) . . ?
Zn5 Na5 C76 62.6(4) . . ?
C63 Na5 N5 100.3(8) . . ?
C67 Na5 N5 74.0(7) . . ?
Zn5 Na5 N5 40.4(5) . . ?
C76 Na5 N5 28.8(3) . . ?
C65 Fe3 C66 45.3(9) . . ?
C65 Fe3 C64 47.2(10) . . ?
C66 Fe3 C64 80.0(11) . . ?
C65 Fe3 C63 77.3(11) . . ?
C66 Fe3 C63 76.7(11) . . ?
C64 Fe3 C63 47.0(8) . . ?
C65 Fe3 C67 77.7(10) . . ?
C66 Fe3 C67 45.5(9) . . ?
C64 Fe3 C67 80.4(11) . . ?
C63 Fe3 C67 45.2(9) . . ?
C65 Fe3 Na6 73.7(8) . . ?
C66 Fe3 Na6 118.9(9) . . ?
C64 Fe3 Na6 56.4(8) . . ?
C63 Fe3 Na6 96.7(7) . . ?
C67 Fe3 Na6 136.8(9) . . ?
C1 N1 C5 116.8(7) . . ?
C1 N1 Zn1 114.1(7) . . ?
C5 N1 Zn1 113.1(6) . . ?
C1 N1 Na1 106.4(7) . . ?
C5 N1 Na1 111.5(7) . . ?
Zn1 N1 Na1 91.9(3) . . ?
C14 N2 C18 116.3(6) . . ?
C14 N2 Zn2 112.4(5) . . ?
C18 N2 Zn2 112.6(5) . . ?
C14 N2 Na2 113.2(5) . . ?
C18 N2 Na2 113.4(5) . . ?
Zn2 N2 Na2 85.1(2) . . ?
C36 N3 C32 117.1(7) . . ?
C36 N3 Zn3 114.2(7) . . ?
C32 N3 Zn3 114.3(6) . . ?
C36 N3 Na3 109.0(6) . . ?
C32 N3 Na3 112.4(6) . . ?
Zn3 N3 Na3 85.3(3) . . ?
C49 N4 C45 114.8(8) . . ?
C49 N4 Zn4 110.1(6) . . ?
C45 N4 Zn4 113.4(6) . . ?
C49 N4 Na4 116.9(6) . . ?
C45 N4 Na4 105.4(5) . . ?
Zn4 N4 Na4 94.6(3) . . ?
N1 C1 C7 107.7(8) . . ?
N1 C1 C2 109.4(10) . . ?
C7 C1 C2 107.6(10) . . ?
N1 C1 C6 116.0(10) . . ?
C7 C1 C6 105.0(10) . . ?
C2 C1 C6 110.7(10) . . ?
C3 C2 C1 111.2(11) . . ?
C3 C2 H2A 109.4 . . ?
C1 C2 H2A 109.4 . . ?
C3 C2 H2B 109.4 . . ?
C1 C2 H2B 109.4 . . ?
H2A C2 H2B 108.0 . . ?
C4 C3 C2 107.2(10) . . ?
C4 C3 H3A 110.3 . . ?
C2 C3 H3A 110.3 . . ?
C4 C3 H3B 110.3 . . ?
C2 C3 H3B 110.3 . . ?
H3A C3 H3B 108.5 . . ?
C3 C4 C5 112.8(10) . . ?
C3 C4 H4A 109.0 . . ?
C5 C4 H4A 109.0 . . ?
C3 C4 H4B 109.0 . . ?
C5 C4 H4B 109.0 . . ?
H4A C4 H4B 107.8 . . ?
N1 C5 C9 107.8(7) . . ?
N1 C5 C4 110.2(8) . . ?
C9 C5 C4 107.8(9) . . ?
N1 C5 C8 114.3(9) . . ?
C9 C5 C8 105.4(8) . . ?
C4 C5 C8 111.0(9) . . ?
C1 C6 H6A 109.5 . . ?
C1 C6 H6B 109.5 . . ?
H6A C6 H6B 109.5 . . ?
C1 C6 H6C 109.5 . . ?
H6A C6 H6C 109.5 . . ?
H6B C6 H6C 109.5 . . ?
C1 C7 H7A 109.5 . . ?
C1 C7 H7B 109.5 . . ?
H7A C7 H7B 109.5 . . ?
C1 C7 H7C 109.5 . . ?
H7A C7 H7C 109.5 . . ?
H7B C7 H7C 109.5 . . ?
C5 C8 H8A 109.5 . . ?
C5 C8 H8B 109.5 . . ?
H8A C8 H8B 109.5 . . ?
C5 C8 H8C 109.5 . . ?
H8A C8 H8C 109.5 . . ?
H8B C8 H8C 109.5 . . ?
C5 C9 H9A 109.5 . . ?
C5 C9 H9B 109.5 . . ?
H9A C9 H9B 109.5 . . ?
C5 C9 H9C 109.5 . . ?
H9A C9 H9C 109.5 . . ?
H9B C9 H9C 109.5 . . ?
C12 C10 C13 106.6(8) . . ?
C12 C10 C11 109.2(8) . . ?
C13 C10 C11 105.3(8) . . ?
C12 C10 Zn1 115.0(7) . . ?
C13 C10 Zn1 110.8(6) . . ?
C11 C10 Zn1 109.5(7) . . ?
C10 C11 H11A 109.5 . . ?
C10 C11 H11B 109.5 . . ?
H11A C11 H11B 109.5 . . ?
C10 C11 H11C 109.5 . . ?
H11A C11 H11C 109.5 . . ?
H11B C11 H11C 109.5 . . ?
C10 C12 H12A 109.5 . . ?
C10 C12 H12B 109.5 . . ?
H12A C12 H12B 109.5 . . ?
C10 C12 H12C 109.5 . . ?
H12A C12 H12C 109.5 . . ?
H12B C12 H12C 109.5 . . ?
C10 C13 H13A 109.5 . . ?
C10 C13 H13B 109.5 . . ?
H13A C13 H13B 109.5 . . ?
C10 C13 H13C 109.5 . . ?
H13A C13 H13C 109.5 . . ?
H13B C13 H13C 109.5 . . ?
N2 C14 C19 106.9(6) . . ?
N2 C14 C20 113.2(7) . . ?
C19 C14 C20 107.1(7) . . ?
N2 C14 C15 111.3(7) . . ?
C19 C14 C15 108.9(8) . . ?
C20 C14 C15 109.2(7) . . ?
C14 C15 C16 112.1(8) . . ?
C14 C15 H15A 109.2 . . ?
C16 C15 H15A 109.2 . . ?
C14 C15 H15B 109.2 . . ?
C16 C15 H15B 109.2 . . ?
H15A C15 H15B 107.9 . . ?
C17 C16 C15 109.8(7) . . ?
C17 C16 H16A 109.7 . . ?
C15 C16 H16A 109.7 . . ?
C17 C16 H16B 109.7 . . ?
C15 C16 H16B 109.7 . . ?
H16A C16 H16B 108.2 . . ?
C16 C17 C18 111.7(7) . . ?
C16 C17 H17A 109.3 . . ?
C18 C17 H17A 109.3 . . ?
C16 C17 H17B 109.3 . . ?
C18 C17 H17B 109.3 . . ?
H17A C17 H17B 107.9 . . ?
N2 C18 C21 108.7(7) . . ?
N2 C18 C17 112.7(7) . . ?
C21 C18 C17 108.0(7) . . ?
N2 C18 C22 113.3(7) . . ?
C21 C18 C22 105.9(8) . . ?
C17 C18 C22 108.0(7) . . ?
C14 C19 H19A 109.5 . . ?
C14 C19 H19B 109.5 . . ?
H19A C19 H19B 109.5 . . ?
C14 C19 H19C 109.5 . . ?
H19A C19 H19C 109.5 . . ?
H19B C19 H19C 109.5 . . ?
C14 C20 H20A 109.5 . . ?
C14 C20 H20B 109.5 . . ?
H20A C20 H20B 109.5 . . ?
C14 C20 H20C 109.5 . . ?
H20A C20 H20C 109.5 . . ?
H20B C20 H20C 109.5 . . ?
C18 C21 H21A 109.5 . . ?
C18 C21 H21B 109.5 . . ?
H21A C21 H21B 109.5 . . ?
C18 C21 H21C 109.5 . . ?
H21A C21 H21C 109.5 . . ?
H21B C21 H21C 109.5 . . ?
C18 C22 H22A 109.5 . . ?
C18 C22 H22B 109.5 . . ?
H22A C22 H22B 109.5 . . ?
C18 C22 H22C 109.5 . . ?
H22A C22 H22C 109.5 . . ?
H22B C22 H22C 109.5 . . ?
C26 C23 C25 107.4(9) . . ?
C26 C23 C24 107.9(10) . . ?
C25 C23 C24 106.5(8) . . ?
C26 C23 Zn2 117.3(7) . . ?
C25 C23 Zn2 107.9(7) . . ?
C24 C23 Zn2 109.4(6) . . ?
C23 C24 H24A 109.5 . . ?
C23 C24 H24B 109.5 . . ?
H24A C24 H24B 109.5 . . ?
C23 C24 H24C 109.5 . . ?
H24A C24 H24C 109.5 . . ?
H24B C24 H24C 109.5 . . ?
C23 C25 H25A 109.5 . . ?
C23 C25 H25B 109.5 . . ?
H25A C25 H25B 109.5 . . ?
C23 C25 H25C 109.5 . . ?
H25A C25 H25C 109.5 . . ?
H25B C25 H25C 109.5 . . ?
C23 C26 H26A 109.5 . . ?
C23 C26 H26B 109.5 . . ?
H26A C26 H26B 109.5 . . ?
C23 C26 H26C 109.5 . . ?
H26A C26 H26C 109.5 . . ?
H26B C26 H26C 109.5 . . ?
C31 C27 C28 108.6(7) . . ?
C31 C27 Fe1 72.2(4) . . ?
C28 C27 Fe1 68.8(4) . . ?
C31 C27 Na1 76.6(4) . . ?
C28 C27 Na1 83.8(4) . . ?
Fe1 C27 Na1 128.1(4) . . ?
C31 C27 Na2 53.9(4) . . ?
C28 C27 Na2 136.5(5) . . ?
Fe1 C27 Na2 67.8(2) . . ?
Na1 C27 Na2 121.4(3) . . ?
C31 C27 H27 125.7 . . ?
C28 C27 H27 125.7 . . ?
Fe1 C27 H27 124.9 . . ?
Na1 C27 H27 106.9 . . ?
Na2 C27 H27 83.3 . . ?
C29 C28 C27 110.5(7) . . ?
C29 C28 Fe1 73.7(4) . . ?
C27 C28 Fe1 68.9(4) . . ?
C29 C28 Na1 84.0(5) . . ?
C27 C28 Na1 65.2(4) . . ?
Fe1 C28 Na1 116.7(4) . . ?
C29 C28 H28 124.7 . . ?
C27 C28 H28 124.7 . . ?
Fe1 C28 H28 124.2 . . ?
Na1 C28 H28 117.3 . . ?
C28 C29 C30 103.3(7) . . ?
C28 C29 Zn2 124.9(6) . 2_755 ?
C30 C29 Zn2 128.9(6) . 2_755 ?
C28 C29 Fe1 66.4(4) . . ?
C30 C29 Fe1 67.7(4) . . ?
Zn2 C29 Fe1 143.2(4) 2_755 . ?
C28 C29 Na2 137.2(5) . 2_755 ?
C30 C29 Na2 79.7(4) . 2_755 ?
Zn2 C29 Na2 75.9(2) 2_755 2_755 ?
Fe1 C29 Na2 76.2(2) . 2_755 ?
C28 C29 Na1 68.1(4) . . ?
C30 C29 Na1 70.2(4) . . ?
Zn2 C29 Na1 110.5(3) 2_755 . ?
Fe1 C29 Na1 106.0(3) . . ?
Na2 C29 Na1 145.7(3) 2_755 . ?
C31 C30 C29 114.0(7) . . ?
C31 C30 Fe1 70.9(4) . . ?
C29 C30 Fe1 71.9(4) . . ?
C31 C30 Na2 140.8(5) . 2_755 ?
C29 C30 Na2 69.8(4) . 2_755 ?
Fe1 C30 Na2 74.0(2) . 2_755 ?
C31 C30 Na1 66.1(4) . . ?
C29 C30 Na1 81.5(4) . . ?
Fe1 C30 Na1 113.0(3) . . ?
Na2 C30 Na1 146.9(3) 2_755 . ?
C31 C30 H30 123.0 . . ?
C29 C30 H30 123.0 . . ?
Fe1 C30 H30 125.8 . . ?
Na2 C30 H30 66.8 2_755 . ?
Na1 C30 H30 120.4 . . ?
C30 C31 C27 103.6(7) . . ?
C30 C31 Zn1 108.2(5) . . ?
C27 C31 Zn1 136.3(5) . . ?
C30 C31 Fe1 68.6(4) . . ?
C27 C31 Fe1 67.0(4) . . ?
Zn1 C31 Fe1 153.7(4) . . ?
C30 C31 Na2 129.6(5) . . ?
C27 C31 Na2 98.7(5) . . ?
Zn1 C31 Na2 83.5(3) . . ?
Fe1 C31 Na2 80.0(2) . . ?
C30 C31 Na1 84.0(4) . . ?
C27 C31 Na1 71.3(4) . . ?
Zn1 C31 Na1 82.9(2) . . ?
Fe1 C31 Na1 121.5(4) . . ?
Na2 C31 Na1 146.3(3) . . ?
C37 C32 C33 117.2(10) . . ?
C37 C32 N3 106.8(7) . . ?
C33 C32 N3 109.9(9) . . ?
C37 C32 C38 108.4(9) . . ?
C33 C32 C38 104.0(10) . . ?
N3 C32 C38 110.5(9) . . ?
C32 C33 C34 106.5(12) . . ?
C32 C33 H33A 110.4 . . ?
C34 C33 H33A 110.4 . . ?
C32 C33 H33B 110.4 . . ?
C34 C33 H33B 110.4 . . ?
H33A C33 H33B 108.6 . . ?
C35 C34 C33 111.6(11) . . ?
C35 C34 H34A 109.3 . . ?
C33 C34 H34A 109.3 . . ?
C35 C34 H34B 109.3 . . ?
C33 C34 H34B 109.3 . . ?
H34A C34 H34B 108.0 . . ?
C36 C35 C34 104.0(11) . . ?
C36 C35 H35A 111.0 . . ?
C34 C35 H35A 111.0 . . ?
C36 C35 H35B 111.0 . . ?
C34 C35 H35B 111.0 . . ?
H35A C35 H35B 109.0 . . ?
N3 C36 C35 112.1(10) . . ?
N3 C36 C39 107.6(7) . . ?
C35 C36 C39 110.5(9) . . ?
N3 C36 C40 112.5(9) . . ?
C35 C36 C40 107.7(10) . . ?
C39 C36 C40 106.4(9) . . ?
C32 C37 H37A 109.5 . . ?
C32 C37 H37B 109.5 . . ?
H37A C37 H37B 109.5 . . ?
C32 C37 H37C 109.5 . . ?
H37A C37 H37C 109.5 . . ?
H37B C37 H37C 109.5 . . ?
C34A C38 C32 94.8(18) . . ?
C34A C38 H38A 109.5 . . ?
C32 C38 H38A 113.7 . . ?
C34A C38 H38B 109.5 . . ?
C32 C38 H38B 118.8 . . ?
H38A C38 H38B 109.5 . . ?
C34A C38 H38C 109.5 . . ?
C32 C38 H38C 15.0 . . ?
H38A C38 H38C 109.5 . . ?
H38B C38 H38C 109.5 . . ?
C36 C39 H39A 109.5 . . ?
C36 C39 H39B 109.5 . . ?
H39A C39 H39B 109.5 . . ?
C36 C39 H39C 109.5 . . ?
H39A C39 H39C 109.5 . . ?
H39B C39 H39C 109.5 . . ?
C34A C40 C36 89.7(19) . . ?
C34A C40 H40A 109.5 . . ?
C36 C40 H40A 121.6 . . ?
C34A C40 H40B 109.5 . . ?
C36 C40 H40B 20.1 . . ?
H40A C40 H40B 109.5 . . ?
C34A C40 H40C 109.5 . . ?
C36 C40 H40C 114.8 . . ?
H40A C40 H40C 109.5 . . ?
H40B C40 H40C 109.5 . . ?
C43 C41 C42 108.7(8) . . ?
C43 C41 C44 108.1(9) . . ?
C42 C41 C44 106.9(10) . . ?
C43 C41 Zn3 109.4(8) . . ?
C42 C41 Zn3 108.0(7) . . ?
C44 C41 Zn3 115.7(7) . . ?
C41 C42 H42A 109.5 . . ?
C41 C42 H42B 109.5 . . ?
H42A C42 H42B 109.5 . . ?
C41 C42 H42C 109.5 . . ?
H42A C42 H42C 109.5 . . ?
H42B C42 H42C 109.5 . . ?
C41 C43 H43A 109.5 . . ?
C41 C43 H43B 109.5 . . ?
H43A C43 H43B 109.5 . . ?
C41 C43 H43C 109.5 . . ?
H43A C43 H43C 109.5 . . ?
H43B C43 H43C 109.5 . . ?
C41 C44 H44A 109.5 . . ?
C41 C44 H44B 109.5 . . ?
H44A C44 H44B 109.5 . . ?
C41 C44 H44C 109.5 . . ?
H44A C44 H44C 109.5 . . ?
H44B C44 H44C 109.5 . . ?
C46 C45 N4 111.8(9) . . ?
C46 C45 C51 109.1(10) . . ?
N4 C45 C51 105.7(8) . . ?
C46 C45 C50 111.8(10) . . ?
N4 C45 C50 112.3(9) . . ?
C51 C45 C50 105.7(9) . . ?
C46 C45 Na4 158.1(8) . . ?
N4 C45 Na4 46.3(4) . . ?
C51 C45 Na4 82.0(6) . . ?
C50 C45 Na4 81.8(7) . . ?
C45 C46 C47 112.3(11) . . ?
C45 C46 H46A 109.1 . . ?
C47 C46 H46A 109.1 . . ?
C45 C46 H46B 109.1 . . ?
C47 C46 H46B 109.1 . . ?
H46A C46 H46B 107.9 . . ?
C48 C47 C46 107.6(10) . . ?
C48 C47 H47A 110.2 . . ?
C46 C47 H47A 110.2 . . ?
C48 C47 H47B 110.2 . . ?
C46 C47 H47B 110.2 . . ?
H47A C47 H47B 108.5 . . ?
C47 C48 C49 111.7(10) . . ?
C47 C48 H48A 109.3 . . ?
C49 C48 H48A 109.3 . . ?
C47 C48 H48B 109.3 . . ?
C49 C48 H48B 109.3 . . ?
H48A C48 H48B 107.9 . . ?
N4 C49 C53 107.6(8) . . ?
N4 C49 C52 113.3(8) . . ?
C53 C49 C52 106.2(10) . . ?
N4 C49 C48 111.5(9) . . ?
C53 C49 C48 107.1(9) . . ?
C52 C49 C48 110.8(9) . . ?
C45 C50 H50A 109.5 . . ?
C45 C50 H50B 109.5 . . ?
H50A C50 H50B 109.5 . . ?
C45 C50 H50C 109.5 . . ?
H50A C50 H50C 109.5 . . ?
H50B C50 H50C 109.5 . . ?
C45 C51 H51A 109.5 . . ?
C45 C51 H51B 109.5 . . ?
H51A C51 H51B 109.5 . . ?
C45 C51 H51C 109.5 . . ?
H51A C51 H51C 109.5 . . ?
H51B C51 H51C 109.5 . . ?
C49 C52 H52A 109.5 . . ?
C49 C52 H52B 109.5 . . ?
H52A C52 H52B 109.5 . . ?
C49 C52 H52C 109.5 . . ?
H52A C52 H52C 109.5 . . ?
H52B C52 H52C 109.5 . . ?
C49 C53 H53A 109.5 . . ?
C49 C53 H53B 109.5 . . ?
H53A C53 H53B 109.5 . . ?
C49 C53 H53C 109.5 . . ?
H53A C53 H53C 109.5 . . ?
H53B C53 H53C 109.5 . . ?
C55 C54 C57 105.9(15) . . ?
C55 C54 C56 108.0(15) . . ?
C57 C54 C56 104.4(16) . . ?
C55 C54 Zn4 112.8(12) . . ?
C57 C54 Zn4 110.9(11) . . ?
C56 C54 Zn4 114.2(10) . . ?
C54 C55 H55A 109.5 . . ?
C54 C55 H55B 109.5 . . ?
H55A C55 H55B 109.5 . . ?
C54 C55 H55C 109.5 . . ?
H55A C55 H55C 109.5 . . ?
H55B C55 H55C 109.5 . . ?
C54 C56 H56A 109.5 . . ?
C54 C56 H56B 109.5 . . ?
H56A C56 H56B 109.5 . . ?
C54 C56 H56C 109.5 . . ?
H56A C56 H56C 109.5 . . ?
H56B C56 H56C 109.5 . . ?
C54 C57 H57A 109.5 . . ?
C54 C57 H57B 109.5 . . ?
H57A C57 H57B 109.5 . . ?
C54 C57 H57C 109.5 . . ?
H57A C57 H57C 109.5 . . ?
H57B C57 H57C 109.5 . . ?
C62 C58 C59 101.6(7) . . ?
C62 C58 Zn3 127.1(7) . . ?
C59 C58 Zn3 127.7(7) . . ?
C62 C58 Fe2 65.5(5) . . ?
C59 C58 Fe2 67.5(5) . . ?
Zn3 C58 Fe2 145.1(5) . . ?
C62 C58 Na3 137.3(7) . . ?
C59 C58 Na3 80.0(5) . . ?
Zn3 C58 Na3 76.3(3) . . ?
Fe2 C58 Na3 76.5(3) . . ?
C62 C58 Na4 67.8(5) . . ?
C59 C58 Na4 72.4(5) . . ?
Zn3 C58 Na4 106.6(3) . . ?
Fe2 C58 Na4 108.1(3) . . ?
Na3 C58 Na4 146.9(4) . . ?
C60 C59 C58 114.0(8) . . ?
C60 C59 Fe2 71.2(5) . . ?
C58 C59 Fe2 72.3(5) . . ?
C60 C59 Na3 141.6(7) . . ?
C58 C59 Na3 69.8(5) . . ?
Fe2 C59 Na3 74.4(3) . . ?
C60 C59 Na4 68.2(5) . . ?
C58 C59 Na4 78.9(5) . . ?
Fe2 C59 Na4 113.3(4) . . ?
Na3 C59 Na4 143.8(4) . . ?
C60 C59 H59 123.0 . . ?
C58 C59 H59 123.0 . . ?
Fe2 C59 H59 125.1 . . ?
Na3 C59 H59 66.3 . . ?
Na4 C59 H59 121.2 . . ?
C59 C60 C61 103.4(7) . . ?
C59 C60 Fe2 68.3(5) . . ?
C61 C60 Fe2 66.9(5) . . ?
C59 C60 Zn4 106.2(7) . . ?
C61 C60 Zn4 137.1(6) . . ?
Fe2 C60 Zn4 154.2(5) . . ?
C59 C60 Na3 131.4(6) . 2_755 ?
C61 C60 Na3 96.3(6) . 2_755 ?
Fe2 C60 Na3 80.0(3) . 2_755 ?
Zn4 C60 Na3 86.8(3) . 2_755 ?
C59 C60 Na4 81.9(5) . . ?
C61 C60 Na4 70.6(5) . . ?
Fe2 C60 Na4 119.1(4) . . ?
Zn4 C60 Na4 83.5(3) . . ?
Na3 C60 Na4 146.7(4) 2_755 . ?
C62 C61 C60 108.8(8) . . ?
C62 C61 Fe2 69.0(5) . . ?
C60 C61 Fe2 72.2(5) . . ?
C62 C61 Na4 80.9(6) . . ?
C60 C61 Na4 77.6(5) . . ?
Fe2 C61 Na4 126.5(4) . . ?
C62 C61 Na3 137.9(7) . 2_755 ?
C60 C61 Na3 55.8(5) . 2_755 ?
Fe2 C61 Na3 69.0(3) . 2_755 ?
Na4 C61 Na3 124.6(4) . 2_755 ?
C62 C61 H61 125.6 . . ?
C60 C61 H61 125.6 . . ?
Fe2 C61 H61 124.8 . . ?
Na4 C61 H61 108.7 . . ?
Na3 C61 H61 81.1 2_755 . ?
C61 C62 C58 112.2(9) . . ?
C61 C62 Fe2 70.2(6) . . ?
C58 C62 Fe2 73.9(6) . . ?
C61 C62 Na4 68.6(5) . . ?
C58 C62 Na4 83.1(6) . . ?
Fe2 C62 Na4 119.7(4) . . ?
C61 C62 H62 123.9 . . ?
C58 C62 H62 123.9 . . ?
Fe2 C62 H62 123.5 . . ?
Na4 C62 H62 115.7 . . ?
C67 C63 C64 111.9(17) . . ?
C67 C63 Fe3 69.1(15) . . ?
C64 C63 Fe3 66.1(14) . . ?
C67 C63 Na5 86.6(12) . . ?
C64 C63 Na5 151(2) . . ?
Fe3 C63 Na5 143.3(13) . . ?
C67 C63 H63 124.1 . . ?
C64 C63 H63 124.1 . . ?
Fe3 C63 H63 132.9 . . ?
Na5 C63 H63 43.5 . . ?
C65 C64 C63 102.0(16) . . ?
C65 C64 Fe3 64.6(14) . . ?
C63 C64 Fe3 66.9(14) . . ?
C65 C64 Zn6 133.4(18) . . ?
C63 C64 Zn6 105.8(16) . . ?
Fe3 C64 Zn6 161.9(12) . . ?
C65 C64 Na6 96.1(14) . . ?
C63 C64 Na6 135.2(19) . . ?
Fe3 C64 Na6 85.3(11) . . ?
Zn6 C64 Na6 89.8(7) . . ?
C66 C65 C64 111.7(16) . . ?
C66 C65 Fe3 68.6(15) . . ?
C64 C65 Fe3 68.2(13) . . ?
C66 C65 Na6 139.7(18) . . ?
C64 C65 Na6 55.1(12) . . ?
Fe3 C65 Na6 71.3(8) . . ?
C66 C65 H65 124.2 . . ?
C64 C65 H65 124.2 . . ?
Fe3 C65 H65 130.9 . . ?
Na6 C65 H65 80.2 . . ?
C65 C66 C67 109.7(18) . . ?
C65 C66 Fe3 66.1(13) . . ?
C67 C66 Fe3 70.0(15) . . ?
C65 C66 H66 125.2 . . ?
C67 C66 H66 125.2 . . ?
Fe3 C66 H66 130.5 . . ?
C66 C67 C63 104.7(16) . . ?
C66 C67 Fe3 64.6(13) . . ?
C63 C67 Fe3 65.7(14) . . ?
C66 C67 Zn5 123.3(15) . . ?
C63 C67 Zn5 128.7(14) . . ?
Fe3 C67 Zn5 149.0(17) . . ?
C66 C67 Na5 153(2) . . ?
C63 C67 Na5 60.7(11) . . ?
Fe3 C67 Na5 120.1(10) . . ?
Zn5 C67 Na5 68.1(6) . . ?
C76 N5 C72 119.6(18) . . ?
C76 N5 Zn5 112.0(14) . . ?
C72 N5 Zn5 114.4(15) . . ?
C76 N5 Na5 67.7(10) . . ?
C72 N5 Na5 172.0(15) . . ?
Zn5 N5 Na5 62.8(5) . . ?
N5 C72 C78 112(2) . . ?
N5 C72 C73 108.1(19) . . ?
C78 C72 C73 111(2) . . ?
N5 C72 C77 107.7(18) . . ?
C78 C72 C77 115(2) . . ?
C73 C72 C77 103.0(19) . . ?
N5 C76 C80 108.5(17) . . ?
N5 C76 C79 115(2) . . ?
C80 C76 C79 102.3(18) . . ?
N5 C76 C75 109.6(19) . . ?
C80 C76 C75 108.7(19) . . ?
C79 C76 C75 112(2) . . ?
N5 C76 Na5 83.5(11) . . ?
C80 C76 Na5 27.3(11) . . ?
C79 C76 Na5 104.4(14) . . ?
C75 C76 Na5 129.3(15) . . ?
C74 C73 C72 115(2) . . ?
C74 C73 H73A 108.6 . . ?
C72 C73 H73A 108.6 . . ?
C74 C73 H73B 108.6 . . ?
C72 C73 H73B 108.6 . . ?
H73A C73 H73B 107.6 . . ?
C76 C75 C74 106(2) . . ?
C76 C75 H75A 110.6 . . ?
C74 C75 H75A 110.6 . . ?
C76 C75 H75B 110.6 . . ?
C74 C75 H75B 110.6 . . ?
H75A C75 H75B 108.7 . . ?
C72 C77 H77A 109.5 . . ?
C72 C77 H77B 109.5 . . ?
H77A C77 H77B 109.5 . . ?
C72 C77 H77C 109.5 . . ?
H77A C77 H77C 109.5 . . ?
H77B C77 H77C 109.5 . . ?
C76 C79 H79A 109.5 . . ?
C76 C79 H79B 109.5 . . ?
H79A C79 H79B 109.5 . . ?
C76 C79 H79C 109.5 . . ?
H79A C79 H79C 109.5 . . ?
H79B C79 H79C 109.5 . . ?
C72 C78 H78A 109.5 . . ?
C72 C78 H78B 109.5 . . ?
H78A C78 H78B 109.5 . . ?
C72 C78 H78C 109.5 . . ?
H78A C78 H78C 109.5 . . ?
H78B C78 H78C 109.5 . . ?
C73 C74 C75 103(2) . . ?
C73 C74 H74A 111.1 . . ?
C75 C74 H74A 111.1 . . ?
C73 C74 H74B 111.1 . . ?
C75 C74 H74B 111.1 . . ?
H74A C74 H74B 109.1 . . ?
C76 C80 H80A 109.5 . . ?
C76 C80 H80B 109.5 . . ?
H80A C80 H80B 109.5 . . ?
C76 C80 H80C 109.5 . . ?
H80A C80 H80C 109.5 . . ?
H80B C80 H80C 109.5 . . ?
C64 Na6 Fe3 38.3(6) . . ?
C64 Na6 C65 28.8(6) . . ?
Fe3 Na6 C65 35.0(4) . . ?
C64 Na6 Zn6 40.5(6) . . ?
Fe3 Na6 Zn6 77.7(3) . . ?
C65 Na6 Zn6 63.3(5) . . ?
C69 C68 C70 110(3) . . ?
C69 C68 C71 104(3) . . ?
C70 C68 C71 106(3) . . ?
C69 C68 Zn6 117(2) . . ?
C70 C68 Zn6 111(2) . . ?
C71 C68 Zn6 108(2) . . ?
C68 C70 H70A 109.5 . . ?
C68 C70 H70B 109.5 . . ?
H70A C70 H70B 109.5 . . ?
C68 C70 H70C 109.5 . . ?
H70A C70 H70C 109.5 . . ?
H70B C70 H70C 109.5 . . ?
C68 C69 H69A 109.5 . . ?
C68 C69 H69B 109.5 . . ?
H69A C69 H69B 109.5 . . ?
C68 C69 H69C 109.5 . . ?
H69A C69 H69C 109.5 . . ?
H69B C69 H69C 109.5 . . ?
C68 C71 H71A 109.5 . . ?
C68 C71 H71B 109.5 . . ?
H71A C71 H71B 109.5 . . ?
C68 C71 H71C 109.5 . . ?
H71A C71 H71C 109.5 . . ?
H71B C71 H71C 109.5 . . ?
C100 C101 H10A 109.5 . . ?
C100 C101 H10B 109.5 . . ?
H10A C101 H10B 109.5 . . ?
C100 C101 H10C 109.5 . . ?
H10A C101 H10C 109.5 . . ?
H10B C101 H10C 109.5 . . ?
C101 C100 C102 103(2) . . ?
C101 C100 C103 108(2) . . ?
C102 C100 C103 106(3) . . ?
C101 C100 Zn5 112.1(18) . . ?
C102 C100 Zn5 113.2(18) . . ?
C103 C100 Zn5 114(2) . . ?
C100 C102 H10D 109.5 . . ?
C100 C102 H10E 109.5 . . ?
H10D C102 H10E 109.5 . . ?
C100 C102 H10F 109.5 . . ?
H10D C102 H10F 109.5 . . ?
H10E C102 H10F 109.5 . . ?
C110 N100 C104 121.1(16) . . ?
N100 C104 C106 110(2) . . ?
N100 C104 C107 107(2) . . ?
C106 C104 C107 106(2) . . ?
N100 C104 C105 112(2) . . ?
C106 C104 C105 94(2) . . ?
C107 C104 C105 127(2) . . ?
C104 C106 H10G 109.5 . . ?
C104 C106 H10H 109.5 . . ?
H10G C106 H10H 109.5 . . ?
C104 C106 H10I 109.5 . . ?
H10G C106 H10I 109.5 . . ?
H10H C106 H10I 109.5 . . ?
C104 C105 H10J 109.5 . . ?
C104 C105 H10K 109.5 . . ?
H10J C105 H10K 109.5 . . ?
C104 C105 H10L 109.5 . . ?
H10J C105 H10L 109.5 . . ?
H10K C105 H10L 109.5 . . ?
C108 C109 C110 109(2) . . ?
C108 C109 H10D1 109.8 . . ?
C110 C109 H10D1 109.8 . . ?
C108 C109 H10E1 109.8 . . ?
C110 C109 H10E1 109.8 . . ?
H10D1 C109 H10E1 108.2 . . ?
C109 C108 C107 102(3) . . ?
C109 C108 H10F1 111.4 . . ?
C107 C108 H10F1 111.4 . . ?
C109 C108 H10G1 111.4 . . ?
C107 C108 H10G1 111.4 . . ?
H10F1 C108 H10G1 109.3 . . ?
N100 C110 C111 116(2) . . ?
N100 C110 C112 113(2) . . ?
C111 C110 C112 98(2) . . ?
N100 C110 C109 115(2) . . ?
C111 C110 C109 106(2) . . ?
C112 C110 C109 108(2) . . ?
C104 C107 C108 120(3) . . ?
C104 C107 H10H1 107.4 . . ?
C108 C107 H10H1 107.4 . . ?
C104 C107 H10I1 107.4 . . ?
C108 C107 H10I1 107.4 . . ?
H10H1 C107 H10I1 107.0 . . ?
C110 C112 H11D 109.5 . . ?
C110 C112 H11E 109.5 . . ?
H11D C112 H11E 109.5 . . ?
C110 C112 H11F 109.5 . . ?
H11D C112 H11F 109.5 . . ?
H11E C112 H11F 109.5 . . ?
C110 C111 H11G 109.5 . . ?
C110 C111 H11H 109.5 . . ?
H11G C111 H11H 109.5 . . ?
C110 C111 H11I 109.5 . . ?
H11G C111 H11I 109.5 . . ?
H11H C111 H11I 109.5 . . ?
C100 C103 H10J1 109.5 . . ?
C100 C103 H10K1 109.5 . . ?
H10J1 C103 H10K1 109.5 . . ?
C100 C103 H10L1 109.5 . . ?
H10J1 C103 H10L1 109.5 . . ?
H10K1 C103 H10L1 109.5 . . ?
C38 C34A C40 130.9(17) . . ?
C38 C34A H34C 104.5 . . ?
C40 C34A H34C 104.5 . . ?
C38 C34A H34D 104.5 . . ?
C40 C34A H34D 104.5 . . ?
H34C C34A H34D 105.7 . . ?
C57A C54A C55A 125(3) . . ?
C57A C54A C56A 105(3) . . ?
C55A C54A C56A 104(3) . . ?
C57A C54A Zn4 111(3) . . ?
C55A C54A Zn4 107(2) . . ?
C56A C54A Zn4 103(2) . . ?
C54A C55A H55D 109.5 . . ?
C54A C55A H55E 109.5 . . ?
H55D C55A H55E 109.5 . . ?
C54A C55A H55F 109.5 . . ?
H55D C55A H55F 109.5 . . ?
H55E C55A H55F 109.5 . . ?
C54A C57A H57X 109.5 . . ?
C54A C57A H57Y 109.5 . . ?
H57X C57A H57Y 109.5 . . ?
C54A C57A H57Z 109.5 . . ?
H57X C57A H57Z 109.5 . . ?
H57Y C57A H57Z 109.5 . . ?
C54A C56A H56D 109.5 . . ?
C54A C56A H56E 109.5 . . ?
H56D C56A H56E 109.5 . . ?
C54A C56A H56F 109.5 . . ?
H56D C56A H56F 109.5 . . ?
H56E C56A H56F 109.5 . . ?

loop_
_geom_bond_atom_site_label_1
_geom_bond_atom_site_label_2
_geom_bond_distance
_geom_bond_site_symmetry_2
_geom_bond_publ_flag
Zn1 N1 2.003(8) . ?
Zn1 C10 2.043(10) . ?
Zn1 C31 2.101(8) . ?
Zn1 Na2 3.103(3) . ?
Zn1 Na1 3.174(4) . ?
Zn2 N2 2.022(6) . ?
Zn2 C23 2.042(9) . ?
Zn2 C29 2.068(8) 2_755 ?
Zn2 Na2 2.962(3) . ?
Zn3 N3 2.014(8) . ?
Zn3 C41 2.037(11) . ?
Zn3 C58 2.085(7) . ?
Zn3 Na3 2.987(4) . ?
Zn4 C54 1.964(16) . ?
Zn4 N4 2.026(8) . ?
Zn4 C60 2.107(9) . ?
Zn4 C54A 2.21(4) . ?
Zn4 Na4 3.215(4) . ?
Zn4 Na3 3.220(4) 2_755 ?
Zn5 Zn6 1.810(5) 5_756 ?
Zn5 N5 1.98(2) . ?
Zn5 C100 2.06(3) . ?
Zn5 C67 2.089(19) . ?
Zn5 Na5 2.712(11) . ?
Zn6 Zn5 1.810(5) 5_756 ?
Zn6 C68 2.06(3) . ?
Zn6 C64 2.12(2) . ?
Zn6 Na6 3.257(13) . ?
Na1 N1 2.397(9) . ?
Na1 C27 2.582(8) . ?
Na1 C31 2.651(8) . ?
Na1 C28 2.827(8) . ?
Na1 C30 2.883(8) . ?
Na1 C29 3.031(8) . ?
Na2 N2 2.344(7) . ?
Na2 C31 2.535(8) . ?
Na2 C29 2.683(8) 2_755 ?
Na2 C30 2.813(7) 2_755 ?
Na2 Fe1 3.000(3) . ?
Na2 C27 3.102(8) . ?
Na3 N3 2.378(9) . ?
Na3 C60 2.557(9) 2_755 ?
Na3 C58 2.688(10) . ?
Na3 C59 2.822(9) . ?
Na3 C57 2.85(2) 2_755 ?
Na3 Fe2 3.013(3) . ?
Na3 C61 3.073(10) 2_755 ?
Na3 Zn4 3.220(4) 2_755 ?
Na4 N4 2.338(8) . ?
Na4 C61 2.586(10) . ?
Na4 C60 2.677(10) . ?
Na4 C62 2.742(10) . ?
Na4 C59 2.855(10) . ?
Na4 C58 2.939(9) . ?
Na4 C45 3.116(12) . ?
Fe1 C28 2.032(8) 2_755 ?
Fe1 C28 2.032(8) . ?
Fe1 C27 2.033(7) 2_755 ?
Fe1 C27 2.033(7) . ?
Fe1 C30 2.072(7) 2_755 ?
Fe1 C30 2.072(7) . ?
Fe1 C31 2.103(7) . ?
Fe1 C31 2.103(7) 2_755 ?
Fe1 C29 2.129(8) . ?
Fe1 C29 2.129(8) 2_755 ?
Fe1 Na2 3.000(3) 2_755 ?
Fe2 C62 2.012(10) . ?
Fe2 C62 2.012(10) 2_755 ?
Fe2 C61 2.028(9) . ?
Fe2 C61 2.028(9) 2_755 ?
Fe2 C59 2.060(10) 2_755 ?
Fe2 C59 2.060(10) . ?
Fe2 C60 2.099(9) . ?
Fe2 C60 2.099(9) 2_755 ?
Fe2 C58 2.125(8) 2_755 ?
Fe2 C58 2.125(8) . ?
Fe2 Na3 3.013(3) 2_755 ?
Na5 C63 2.34(2) . ?
Na5 C67 2.68(2) . ?
Na5 C76 2.77(2) . ?
Na5 N5 2.97(2) . ?
Fe3 C65 1.80(2) . ?
Fe3 C66 1.83(2) . ?
Fe3 C64 1.85(3) . ?
Fe3 C63 1.86(3) . ?
Fe3 C67 1.91(3) . ?
Fe3 Na6 2.972(13) . ?
N1 C1 1.475(12) . ?
N1 C5 1.486(11) . ?
N2 C14 1.477(10) . ?
N2 C18 1.489(10) . ?
N3 C36 1.467(12) . ?
N3 C32 1.495(12) . ?
N4 C49 1.485(10) . ?
N4 C45 1.529(13) . ?
C1 C7 1.519(15) . ?
C1 C2 1.540(15) . ?
C1 C6 1.543(18) . ?
C2 C3 1.527(16) . ?
C2 H2A 0.9900 . ?
C2 H2B 0.9900 . ?
C3 C4 1.520(14) . ?
C3 H3A 0.9900 . ?
C3 H3B 0.9900 . ?
C4 C5 1.537(14) . ?
C4 H4A 0.9900 . ?
C4 H4B 0.9900 . ?
C5 C9 1.532(13) . ?
C5 C8 1.548(16) . ?
C6 H6A 0.9800 . ?
C6 H6B 0.9800 . ?
C6 H6C 0.9800 . ?
C7 H7A 0.9800 . ?
C7 H7B 0.9800 . ?
C7 H7C 0.9800 . ?
C8 H8A 0.9800 . ?
C8 H8B 0.9800 . ?
C8 H8C 0.9800 . ?
C9 H9A 0.9800 . ?
C9 H9B 0.9800 . ?
C9 H9C 0.9800 . ?
C10 C12 1.526(13) . ?
C10 C13 1.531(11) . ?
C10 C11 1.547(12) . ?
C11 H11A 0.9800 . ?
C11 H11B 0.9800 . ?
C11 H11C 0.9800 . ?
C12 H12A 0.9800 . ?
C12 H12B 0.9800 . ?
C12 H12C 0.9800 . ?
C13 H13A 0.9800 . ?
C13 H13B 0.9800 . ?
C13 H13C 0.9800 . ?
C14 C19 1.527(12) . ?
C14 C20 1.529(12) . ?
C14 C15 1.541(11) . ?
C15 C16 1.542(14) . ?
C15 H15A 0.9900 . ?
C15 H15B 0.9900 . ?
C16 C17 1.532(12) . ?
C16 H16A 0.9900 . ?
C16 H16B 0.9900 . ?
C17 C18 1.538(12) . ?
C17 H17A 0.9900 . ?
C17 H17B 0.9900 . ?
C18 C21 1.532(12) . ?
C18 C22 1.553(12) . ?
C19 H19A 0.9800 . ?
C19 H19B 0.9800 . ?
C19 H19C 0.9800 . ?
C20 H20A 0.9800 . ?
C20 H20B 0.9800 . ?
C20 H20C 0.9800 . ?
C21 H21A 0.9800 . ?
C21 H21B 0.9800 . ?
C21 H21C 0.9800 . ?
C22 H22A 0.9800 . ?
C22 H22B 0.9800 . ?
C22 H22C 0.9800 . ?
C23 C26 1.519(13) . ?
C23 C25 1.547(14) . ?
C23 C24 1.562(14) . ?
C24 H24A 0.9800 . ?
C24 H24B 0.9800 . ?
C24 H24C 0.9800 . ?
C25 H25A 0.9800 . ?
C25 H25B 0.9800 . ?
C25 H25C 0.9800 . ?
C26 H26A 0.9800 . ?
C26 H26B 0.9800 . ?
C26 H26C 0.9800 . ?
C27 C31 1.446(11) . ?
C27 C28 1.466(10) . ?
C27 H27 0.9500 . ?
C28 C29 1.424(11) . ?
C28 H28 0.9500 . ?
C29 C30 1.450(11) . ?
C29 Zn2 2.068(8) 2_755 ?
C29 Na2 2.683(8) 2_755 ?
C30 C31 1.444(10) . ?
C30 Na2 2.813(7) 2_755 ?
C30 H30 0.9500 . ?
C32 C37 1.490(13) . ?
C32 C33 1.492(15) . ?
C32 C38 1.592(15) . ?
C33 C34 1.573(9) . ?
C33 H33A 0.9900 . ?
C33 H33B 0.9900 . ?
C34 C35 1.557(9) . ?
C34 H34A 0.9900 . ?
C34 H34B 0.9900 . ?
C35 C36 1.505(16) . ?
C35 H35A 0.9900 . ?
C35 H35B 0.9900 . ?
C36 C39 1.531(14) . ?
C36 C40 1.611(16) . ?
C37 H37A 0.9800 . ?
C37 H37B 0.9800 . ?
C37 H37C 0.9800 . ?
C38 C34A 1.562(10) . ?
C38 H38A 0.9800 . ?
C38 H38B 0.9800 . ?
C38 H38C 0.9800 . ?
C39 H39A 0.9800 . ?
C39 H39B 0.9800 . ?
C39 H39C 0.9800 . ?
C40 C34A 1.563(10) . ?
C40 H40A 0.9800 . ?
C40 H40B 0.9800 . ?
C40 H40C 0.9800 . ?
C41 C43 1.521(14) . ?
C41 C42 1.527(15) . ?
C41 C44 1.550(13) . ?
C42 H42A 0.9800 . ?
C42 H42B 0.9800 . ?
C42 H42C 0.9800 . ?
C43 H43A 0.9800 . ?
C43 H43B 0.9800 . ?
C43 H43C 0.9800 . ?
C44 H44A 0.9800 . ?
C44 H44B 0.9800 . ?
C44 H44C 0.9800 . ?
C45 C46 1.481(15) . ?
C45 C51 1.532(13) . ?
C45 C50 1.535(15) . ?
C46 C47 1.559(16) . ?
C46 H46A 0.9900 . ?
C46 H46B 0.9900 . ?
C47 C48 1.519(18) . ?
C47 H47A 0.9900 . ?
C47 H47B 0.9900 . ?
C48 C49 1.544(15) . ?
C48 H48A 0.9900 . ?
C48 H48B 0.9900 . ?
C49 C53 1.524(15) . ?
C49 C52 1.525(14) . ?
C50 H50A 0.9800 . ?
C50 H50B 0.9800 . ?
C50 H50C 0.9800 . ?
C51 H51A 0.9800 . ?
C51 H51B 0.9800 . ?
C51 H51C 0.9800 . ?
C52 H52A 0.9800 . ?
C52 H52B 0.9800 . ?
C52 H52C 0.9800 . ?
C53 H53A 0.9800 . ?
C53 H53B 0.9800 . ?
C53 H53C 0.9800 . ?
C54 C55 1.527(9) . ?
C54 C57 1.529(10) . ?
C54 C56 1.533(9) . ?
C55 H55A 0.9800 . ?
C55 H55B 0.9800 . ?
C55 H55C 0.9800 . ?
C56 H56A 0.9800 . ?
C56 H56B 0.9800 . ?
C56 H56C 0.9800 . ?
C57 H57A 0.9800 . ?
C57 H57B 0.9800 . ?
C57 H57C 0.9800 . ?
C58 C62 1.439(12) . ?
C58 C59 1.441(12) . ?
C59 C60 1.440(11) . ?
C59 H59 0.9500 . ?
C60 C61 1.444(13) . ?
C60 Na3 2.557(9) 2_755 ?
C61 C62 1.407(12) . ?
C61 Na3 3.073(10) 2_755 ?
C61 H61 0.9500 . ?
C62 H62 0.9500 . ?
C63 C67 1.45(3) . ?
C63 C64 1.48(2) . ?
C63 H63 0.9500 . ?
C64 C65 1.46(3) . ?
C64 Na6 2.48(2) . ?
C65 C66 1.40(3) . ?
C65 Na6 3.01(2) . ?
C65 H65 0.9500 . ?
C66 C67 1.45(3) . ?
C66 H66 0.9500 . ?
N5 C76 1.440(10) . ?
N5 C72 1.440(10) . ?
C72 C78 1.501(18) . ?
C72 C73 1.557(18) . ?
C72 C77 1.563(18) . ?
C76 C80 1.528(10) . ?
C76 C79 1.532(10) . ?
C76 C75 1.538(18) . ?
C73 C74 1.505(18) . ?
C73 H73A 0.9900 . ?
C73 H73B 0.9900 . ?
C75 C74 1.559(19) . ?
C75 H75A 0.9900 . ?
C75 H75B 0.9900 . ?
C77 H77A 0.9800 . ?
C77 H77B 0.9800 . ?
C77 H77C 0.9800 . ?
C79 H79A 0.9800 . ?
C79 H79B 0.9800 . ?
C79 H79C 0.9800 . ?
C78 H78A 0.9800 . ?
C78 H78B 0.9800 . ?
C78 H78C 0.9800 . ?
C74 H74A 0.9900 . ?
C74 H74B 0.9900 . ?
C80 H80A 0.9800 . ?
C80 H80B 0.9800 . ?
C80 H80C 0.9800 . ?
C68 C69 1.39(4) . ?
C68 C70 1.53(5) . ?
C68 C71 1.64(5) . ?
C70 H70A 0.9800 . ?
C70 H70B 0.9800 . ?
C70 H70C 0.9800 . ?
C69 H69A 0.9800 . ?
C69 H69B 0.9800 . ?
C69 H69C 0.9800 . ?
C71 H71A 0.9800 . ?
C71 H71B 0.9800 . ?
C71 H71C 0.9800 . ?
C101 C100 1.527(10) . ?
C101 H10A 0.9800 . ?
C101 H10B 0.9800 . ?
C101 H10C 0.9800 . ?
C100 C102 1.529(10) . ?
C100 C103 1.530(10) . ?
C102 H10D 0.9800 . ?
C102 H10E 0.9800 . ?
C102 H10F 0.9800 . ?
N100 C110 1.430(10) . ?
N100 C104 1.433(10) . ?
C104 C106 1.533(10) . ?
C104 C107 1.533(10) . ?
C104 C105 1.534(10) . ?
C106 H10G 0.9800 . ?
C106 H10H 0.9800 . ?
C106 H10I 0.9800 . ?
C105 H10J 0.9800 . ?
C105 H10K 0.9800 . ?
C105 H10L 0.9800 . ?
C109 C108 1.531(10) . ?
C109 C110 1.539(10) . ?
C109 H10D1 0.9900 . ?
C109 H10E1 0.9900 . ?
C108 C107 1.539(10) . ?
C108 H10F1 0.9900 . ?
C108 H10G1 0.9900 . ?
C110 C111 1.529(10) . ?
C110 C112 1.531(10) . ?
C107 H10H1 0.9900 . ?
C107 H10I1 0.9900 . ?
C112 H11D 0.9800 . ?
C112 H11E 0.9800 . ?
C112 H11F 0.9800 . ?
C111 H11G 0.9800 . ?
C111 H11H 0.9800 . ?
C111 H11I 0.9800 . ?
C103 H10J1 0.9800 . ?
C103 H10K1 0.9800 . ?
C103 H10L1 0.9800 . ?
C34A H34C 0.9900 . ?
C34A H34D 0.9900 . ?
C54A C57A 1.528(10) . ?
C54A C55A 1.532(10) . ?
C54A C56A 1.532(10) . ?
C55A H55D 0.9800 . ?
C55A H55E 0.9800 . ?
C55A H55F 0.9800 . ?
C57A H57A 0.9800 . ?
C57A H57B 0.9800 . ?
C57A H57C 0.9800 . ?
C56A H56D 0.9800 . ?
C56A H56E 0.9800 . ?
C56A H56F 0.9800 . ?

loop_
_geom_torsion_atom_site_label_1
_geom_torsion_atom_site_label_2
_geom_torsion_atom_site_label_3
_geom_torsion_atom_site_label_4
_geom_torsion
_geom_torsion_site_symmetry_1
_geom_torsion_site_symmetry_2
_geom_torsion_site_symmetry_3
_geom_torsion_site_symmetry_4
_geom_torsion_publ_flag
C5 N1 C1 C7 168.8(10) . . . . ?
Zn1 N1 C1 C7 -56.2(12) . . . . ?
Na1 N1 C1 C7 43.6(10) . . . . ?
C5 N1 C1 C2 52.2(14) . . . . ?
Zn1 N1 C1 C2 -172.8(8) . . . . ?
Na1 N1 C1 C2 -73.1(10) . . . . ?
C5 N1 C1 C6 -74.0(12) . . . . ?
Zn1 N1 C1 C6 61.0(10) . . . . ?
Na1 N1 C1 C6 160.8(7) . . . . ?
N1 C1 C2 C3 -57.1(14) . . . . ?
C7 C1 C2 C3 -173.9(11) . . . . ?
C6 C1 C2 C3 72.0(13) . . . . ?
C1 C2 C3 C4 60.5(16) . . . . ?
C2 C3 C4 C5 -58.4(15) . . . . ?
C1 N1 C5 C9 -167.1(9) . . . . ?
Zn1 N1 C5 C9 57.5(10) . . . . ?
Na1 N1 C5 C9 -44.5(9) . . . . ?
C1 N1 C5 C4 -49.7(13) . . . . ?
Zn1 N1 C5 C4 174.9(7) . . . . ?
Na1 N1 C5 C4 72.9(9) . . . . ?
C1 N1 C5 C8 76.1(12) . . . . ?
Zn1 N1 C5 C8 -59.4(9) . . . . ?
Na1 N1 C5 C8 -161.3(7) . . . . ?
C3 C4 C5 N1 52.4(14) . . . . ?
C3 C4 C5 C9 169.8(10) . . . . ?
C3 C4 C5 C8 -75.2(13) . . . . ?
C18 N2 C14 C19 168.4(7) . . . . ?
Zn2 N2 C14 C19 36.7(7) . . . . ?
Na2 N2 C14 C19 -57.7(7) . . . . ?
C18 N2 C14 C20 -73.9(9) . . . . ?
Zn2 N2 C14 C20 154.3(6) . . . . ?
Na2 N2 C14 C20 60.0(8) . . . . ?
C18 N2 C14 C15 49.5(9) . . . . ?
Zn2 N2 C14 C15 -82.2(7) . . . . ?
Na2 N2 C14 C15 -176.6(6) . . . . ?
N2 C14 C15 C16 -52.8(10) . . . . ?
C19 C14 C15 C16 -170.5(7) . . . . ?
C20 C14 C15 C16 72.9(10) . . . . ?
C14 C15 C16 C17 56.0(10) . . . . ?
C15 C16 C17 C18 -54.6(10) . . . . ?
C14 N2 C18 C21 -168.6(7) . . . . ?
Zn2 N2 C18 C21 -37.0(8) . . . . ?
Na2 N2 C18 C21 57.5(8) . . . . ?
C14 N2 C18 C17 -48.9(9) . . . . ?
Zn2 N2 C18 C17 82.7(7) . . . . ?
Na2 N2 C18 C17 177.2(5) . . . . ?
C14 N2 C18 C22 74.0(9) . . . . ?
Zn2 N2 C18 C22 -154.4(6) . . . . ?
Na2 N2 C18 C22 -59.8(8) . . . . ?
C16 C17 C18 N2 50.7(10) . . . . ?
C16 C17 C18 C21 170.8(8) . . . . ?
C16 C17 C18 C22 -75.1(9) . . . . ?
C31 C27 C28 C29 0.8(8) . . . . ?
Fe1 C27 C28 C29 62.3(5) . . . . ?
Na1 C27 C28 C29 -72.8(6) . . . . ?
Na2 C27 C28 C29 57.4(9) . . . . ?
C31 C27 C28 Fe1 -61.5(5) . . . . ?
Na1 C27 C28 Fe1 -135.1(3) . . . . ?
Na2 C27 C28 Fe1 -4.8(6) . . . . ?
C31 C27 C28 Na1 73.6(5) . . . . ?
Fe1 C27 C28 Na1 135.1(3) . . . . ?
Na2 C27 C28 Na1 130.3(7) . . . . ?
C27 C28 C29 C30 -1.3(8) . . . . ?
Fe1 C28 C29 C30 58.1(5) . . . . ?
Na1 C28 C29 C30 -62.0(5) . . . . ?
C27 C28 C29 Zn2 161.1(5) . . . 2_755 ?
Fe1 C28 C29 Zn2 -139.5(5) . . . 2_755 ?
Na1 C28 C29 Zn2 100.4(5) . . . 2_755 ?
C27 C28 C29 Fe1 -59.4(5) . . . . ?
Na1 C28 C29 Fe1 -120.1(3) . . . . ?
C27 C28 C29 Na2 -90.4(9) . . . 2_755 ?
Fe1 C28 C29 Na2 -31.0(7) . . . 2_755 ?
Na1 C28 C29 Na2 -151.1(7) . . . 2_755 ?
C27 C28 C29 Na1 60.7(5) . . . . ?
Fe1 C28 C29 Na1 120.1(3) . . . . ?
C28 C29 C30 C31 1.4(8) . . . . ?
Zn2 C29 C30 C31 -160.0(5) 2_755 . . . ?
Fe1 C29 C30 C31 58.6(5) . . . . ?
Na2 C29 C30 C31 137.7(6) 2_755 . . . ?
Na1 C29 C30 C31 -59.1(5) . . . . ?
C28 C29 C30 Fe1 -57.2(5) . . . . ?
Zn2 C29 C30 Fe1 141.4(6) 2_755 . . . ?
Na2 C29 C30 Fe1 79.14(18) 2_755 . . . ?
Na1 C29 C30 Fe1 -117.7(2) . . . . ?
C28 C29 C30 Na2 -136.3(5) . . . 2_755 ?
Zn2 C29 C30 Na2 62.3(5) 2_755 . . 2_755 ?
Fe1 C29 C30 Na2 -79.14(18) . . . 2_755 ?
Na1 C29 C30 Na2 163.2(2) . . . 2_755 ?
C28 C29 C30 Na1 60.5(5) . . . . ?
Zn2 C29 C30 Na1 -100.9(6) 2_755 . . . ?
Fe1 C29 C30 Na1 117.7(2) . . . . ?
Na2 C29 C30 Na1 -163.2(2) 2_755 . . . ?
C29 C30 C31 C27 -1.0(8) . . . . ?
Fe1 C30 C31 C27 58.2(5) . . . . ?
Na2 C30 C31 C27 86.0(10) 2_755 . . . ?
Na1 C30 C31 C27 -69.1(5) . . . . ?
C29 C30 C31 Zn1 148.6(5) . . . . ?
Fe1 C30 C31 Zn1 -152.2(4) . . . . ?
Na2 C30 C31 Zn1 -124.4(7) 2_755 . . . ?
Na1 C30 C31 Zn1 80.5(3) . . . . ?
C29 C30 C31 Fe1 -59.1(5) . . . . ?
Na2 C30 C31 Fe1 27.8(8) 2_755 . . . ?
Na1 C30 C31 Fe1 -127.3(3) . . . . ?
C29 C30 C31 Na2 -114.7(7) . . . . ?
Fe1 C30 C31 Na2 -55.5(6) . . . . ?
Na2 C30 C31 Na2 -27.7(13) 2_755 . . . ?
Na1 C30 C31 Na2 177.2(7) . . . . ?
C29 C30 C31 Na1 68.1(6) . . . . ?
Fe1 C30 C31 Na1 127.3(3) . . . . ?
Na2 C30 C31 Na1 155.1(8) 2_755 . . . ?
C28 C27 C31 C30 0.1(8) . . . . ?
Fe1 C27 C31 C30 -59.3(5) . . . . ?
Na1 C27 C31 C30 78.7(5) . . . . ?
Na2 C27 C31 C30 -134.4(6) . . . . ?
C28 C27 C31 Zn1 -135.8(7) . . . . ?
Fe1 C27 C31 Zn1 164.8(7) . . . . ?
Na1 C27 C31 Zn1 -57.2(7) . . . . ?
Na2 C27 C31 Zn1 89.6(7) . . . . ?
C28 C27 C31 Fe1 59.4(5) . . . . ?
Na1 C27 C31 Fe1 138.0(3) . . . . ?
Na2 C27 C31 Fe1 -75.2(3) . . . . ?
C28 C27 C31 Na2 134.6(5) . . . . ?
Fe1 C27 C31 Na2 75.2(3) . . . . ?
Na1 C27 C31 Na2 -146.8(3) . . . . ?
C28 C27 C31 Na1 -78.6(5) . . . . ?
Fe1 C27 C31 Na1 -138.0(3) . . . . ?
Na2 C27 C31 Na1 146.8(3) . . . . ?
C36 N3 C32 C37 -178.6(9) . . . . ?
Zn3 N3 C32 C37 -41.1(10) . . . . ?
Na3 N3 C32 C37 54.0(10) . . . . ?
C36 N3 C32 C33 53.3(13) . . . . ?
Zn3 N3 C32 C33 -169.2(8) . . . . ?
Na3 N3 C32 C33 -74.1(9) . . . . ?
C36 N3 C32 C38 -60.8(12) . . . . ?
Zn3 N3 C32 C38 76.7(9) . . . . ?
Na3 N3 C32 C38 171.8(7) . . . . ?
C37 C32 C33 C34 -176.6(10) . . . . ?
N3 C32 C33 C34 -54.5(13) . . . . ?
C38 C32 C33 C34 63.8(12) . . . . ?
C32 C33 C34 C35 64.4(17) . . . . ?
C33 C34 C35 C36 -63.4(16) . . . . ?
C32 N3 C36 C35 -55.0(13) . . . . ?
Zn3 N3 C36 C35 167.4(8) . . . . ?
Na3 N3 C36 C35 74.0(10) . . . . ?
C32 N3 C36 C39 -176.7(9) . . . . ?
Zn3 N3 C36 C39 45.8(10) . . . . ?
Na3 N3 C36 C39 -47.7(10) . . . . ?
C32 N3 C36 C40 66.5(13) . . . . ?
Zn3 N3 C36 C40 -71.0(10) . . . . ?
Na3 N3 C36 C40 -164.5(8) . . . . ?
C34 C35 C36 N3 56.2(13) . . . . ?
C34 C35 C36 C39 176.2(10) . . . . ?
C34 C35 C36 C40 -68.0(12) . . . . ?
C37 C32 C38 C34A 164.7(12) . . . . ?
C33 C32 C38 C34A -69.9(13) . . . . ?
N3 C32 C38 C34A 47.9(13) . . . . ?
N3 C36 C40 C34A -54.7(13) . . . . ?
C35 C36 C40 C34A 69.3(13) . . . . ?
C39 C36 C40 C34A -172.3(11) . . . . ?
C49 N4 C45 C46 -49.3(12) . . . . ?
Zn4 N4 C45 C46 78.4(9) . . . . ?
Na4 N4 C45 C46 -179.4(8) . . . . ?
C49 N4 C45 C51 -168.0(9) . . . . ?
Zn4 N4 C45 C51 -40.2(9) . . . . ?
Na4 N4 C45 C51 62.0(8) . . . . ?
C49 N4 C45 C50 77.2(10) . . . . ?
Zn4 N4 C45 C50 -155.0(6) . . . . ?
Na4 N4 C45 C50 -52.8(8) . . . . ?
C49 N4 C45 Na4 130.1(9) . . . . ?
Zn4 N4 C45 Na4 -102.2(5) . . . . ?
N4 C45 C46 C47 54.1(14) . . . . ?
C51 C45 C46 C47 170.7(11) . . . . ?
C50 C45 C46 C47 -72.7(14) . . . . ?
Na4 C45 C46 C47 53(3) . . . . ?
C45 C46 C47 C48 -59.2(15) . . . . ?
C46 C47 C48 C49 58.1(15) . . . . ?
C45 N4 C49 C53 165.7(9) . . . . ?
Zn4 N4 C49 C53 36.2(10) . . . . ?
Na4 N4 C49 C53 -70.1(10) . . . . ?
C45 N4 C49 C52 -77.3(11) . . . . ?
Zn4 N4 C49 C52 153.3(8) . . . . ?
Na4 N4 C49 C52 46.9(11) . . . . ?
C45 N4 C49 C48 48.6(11) . . . . ?
Zn4 N4 C49 C48 -80.9(9) . . . . ?
Na4 N4 C49 C48 172.8(7) . . . . ?
C47 C48 C49 N4 -54.4(13) . . . . ?
C47 C48 C49 C53 -171.9(10) . . . . ?
C47 C48 C49 C52 72.8(13) . . . . ?
C62 C58 C59 C60 2.1(11) . . . . ?
Zn3 C58 C59 C60 -157.5(7) . . . . ?
Fe2 C58 C59 C60 59.2(7) . . . . ?
Na3 C58 C59 C60 138.6(8) . . . . ?
Na4 C58 C59 C60 -59.9(7) . . . . ?
C62 C58 C59 Fe2 -57.0(6) . . . . ?
Zn3 C58 C59 Fe2 143.3(7) . . . . ?
Na3 C58 C59 Fe2 79.4(2) . . . . ?
Na4 C58 C59 Fe2 -119.0(3) . . . . ?
C62 C58 C59 Na3 -136.5(7) . . . . ?
Zn3 C58 C59 Na3 63.9(6) . . . . ?
Fe2 C58 C59 Na3 -79.4(2) . . . . ?
Na4 C58 C59 Na3 161.5(3) . . . . ?
C62 C58 C59 Na4 62.0(6) . . . . ?
Zn3 C58 C59 Na4 -97.6(7) . . . . ?
Fe2 C58 C59 Na4 119.0(3) . . . . ?
Na3 C58 C59 Na4 -161.5(3) . . . . ?
C58 C59 C60 C61 -1.7(11) . . . . ?
Fe2 C59 C60 C61 58.1(6) . . . . ?
Na3 C59 C60 C61 85.6(11) . . . . ?
Na4 C59 C60 C61 -67.8(6) . . . . ?
C58 C59 C60 Fe2 -59.8(7) . . . . ?
Na3 C59 C60 Fe2 27.5(9) . . . . ?
Na4 C59 C60 Fe2 -125.9(3) . . . . ?
C58 C59 C60 Zn4 146.9(7) . . . . ?
Fe2 C59 C60 Zn4 -153.3(5) . . . . ?
Na3 C59 C60 Zn4 -125.9(8) . . . . ?
Na4 C59 C60 Zn4 80.8(4) . . . . ?
C58 C59 C60 Na3 -112.9(9) . . . 2_755 ?
Fe2 C59 C60 Na3 -53.1(7) . . . 2_755 ?
Na3 C59 C60 Na3 -25.6(16) . . . 2_755 ?
Na4 C59 C60 Na3 -178.9(8) . . . 2_755 ?
C58 C59 C60 Na4 66.1(7) . . . . ?
Fe2 C59 C60 Na4 125.9(3) . . . . ?
Na3 C59 C60 Na4 153.3(9) . . . . ?
C59 C60 C61 C62 0.5(10) . . . . ?
Fe2 C60 C61 C62 59.5(7) . . . . ?
Zn4 C60 C61 C62 -132.1(9) . . . . ?
Na3 C60 C61 C62 135.8(7) 2_755 . . . ?
Na4 C60 C61 C62 -75.8(7) . . . . ?
C59 C60 C61 Fe2 -59.0(6) . . . . ?
Zn4 C60 C61 Fe2 168.3(9) . . . . ?
Na3 C60 C61 Fe2 76.3(3) 2_755 . . . ?
Na4 C60 C61 Fe2 -135.3(3) . . . . ?
C59 C60 C61 Na4 76.2(6) . . . . ?
Fe2 C60 C61 Na4 135.3(3) . . . . ?
Zn4 C60 C61 Na4 -56.4(8) . . . . ?
Na3 C60 C61 Na4 -148.4(3) 2_755 . . . ?
C59 C60 C61 Na3 -135.3(8) . . . 2_755 ?
Fe2 C60 C61 Na3 -76.3(3) . . . 2_755 ?
Zn4 C60 C61 Na3 92.1(9) . . . 2_755 ?
Na4 C60 C61 Na3 148.4(3) . . . 2_755 ?
C60 C61 C62 C58 0.8(12) . . . . ?
Fe2 C61 C62 C58 62.3(7) . . . . ?
Na4 C61 C62 C58 -72.6(7) . . . . ?
Na3 C61 C62 C58 60.2(13) 2_755 . . . ?
C60 C61 C62 Fe2 -61.5(7) . . . . ?
Na4 C61 C62 Fe2 -135.0(3) . . . . ?
Na3 C61 C62 Fe2 -2.1(8) 2_755 . . . ?
C60 C61 C62 Na4 73.5(7) . . . . ?
Fe2 C61 C62 Na4 135.0(3) . . . . ?
Na3 C61 C62 Na4 132.9(9) 2_755 . . . ?
C59 C58 C62 C61 -1.7(11) . . . . ?
Zn3 C58 C62 C61 158.0(7) . . . . ?
Fe2 C58 C62 C61 -60.1(7) . . . . ?
Na3 C58 C62 C61 -89.6(11) . . . . ?
Na4 C58 C62 C61 63.6(7) . . . . ?
C59 C58 C62 Fe2 58.4(6) . . . . ?
Zn3 C58 C62 Fe2 -141.8(7) . . . . ?
Na3 C58 C62 Fe2 -29.4(8) . . . . ?
Na4 C58 C62 Fe2 123.7(3) . . . . ?
C59 C58 C62 Na4 -65.3(6) . . . . ?
Zn3 C58 C62 Na4 94.5(7) . . . . ?
Fe2 C58 C62 Na4 -123.7(3) . . . . ?
Na3 C58 C62 Na4 -153.1(7) . . . . ?
C65 Fe3 C63 C67 85.2(15) . . . . ?
C66 Fe3 C63 C67 38.7(15) . . . . ?
C64 Fe3 C63 C67 127(2) . . . . ?
Na6 Fe3 C63 C67 156.8(13) . . . . ?
C65 Fe3 C63 C64 -42.1(13) . . . . ?
C66 Fe3 C63 C64 -88.6(14) . . . . ?
C67 Fe3 C63 C64 -127(2) . . . . ?
Na6 Fe3 C63 C64 29.5(12) . . . . ?
C65 Fe3 C63 Na5 137(2) . . . . ?
C66 Fe3 C63 Na5 91(2) . . . . ?
C64 Fe3 C63 Na5 179(100) . . . . ?
C67 Fe3 C63 Na5 52(2) . . . . ?
Na6 Fe3 C63 Na5 -151(2) . . . . ?
C67 C63 C64 C65 2(3) . . . . ?
Fe3 C63 C64 C65 55.4(17) . . . . ?
Na5 C63 C64 C65 -124(3) . . . . ?
C67 C63 C64 Fe3 -53(2) . . . . ?
Na5 C63 C64 Fe3 -179(100) . . . . ?
C67 C63 C64 Zn6 144(2) . . . . ?
Fe3 C63 C64 Zn6 -162.4(13) . . . . ?
Na5 C63 C64 Zn6 19(4) . . . . ?
C67 C63 C64 Na6 -109(3) . . . . ?
Fe3 C63 C64 Na6 -56.2(19) . . . . ?
Na5 C63 C64 Na6 125(3) . . . . ?
C66 Fe3 C64 C65 -35.9(12) . . . . ?
C63 Fe3 C64 C65 -117.0(18) . . . . ?
C67 Fe3 C64 C65 -82.1(13) . . . . ?
Na6 Fe3 C64 C65 99.0(12) . . . . ?
C65 Fe3 C64 C63 117.0(18) . . . . ?
C66 Fe3 C64 C63 81.1(14) . . . . ?
C67 Fe3 C64 C63 34.9(13) . . . . ?
Na6 Fe3 C64 C63 -144.0(15) . . . . ?
C65 Fe3 C64 Zn6 -174(5) . . . . ?
C66 Fe3 C64 Zn6 150(4) . . . . ?
C63 Fe3 C64 Zn6 69(4) . . . . ?
C67 Fe3 C64 Zn6 104(4) . . . . ?
Na6 Fe3 C64 Zn6 -75(4) . . . . ?
C65 Fe3 C64 Na6 -99.0(12) . . . . ?
C66 Fe3 C64 Na6 -134.9(9) . . . . ?
C63 Fe3 C64 Na6 144.0(15) . . . . ?
C67 Fe3 C64 Na6 178.9(9) . . . . ?
C63 C64 C65 C66 -2(3) . . . . ?
Fe3 C64 C65 C66 55(2) . . . . ?
Zn6 C64 C65 C66 -128(2) . . . . ?
Na6 C64 C65 C66 136(2) . . . . ?
C63 C64 C65 Fe3 -56.9(18) . . . . ?
Zn6 C64 C65 Fe3 177(2) . . . . ?
Na6 C64 C65 Fe3 81.9(10) . . . . ?
C63 C64 C65 Na6 -139(2) . . . . ?
Fe3 C64 C65 Na6 -81.9(10) . . . . ?
Zn6 C64 C65 Na6 95.5(18) . . . . ?
C64 Fe3 C65 C66 -125.7(19) . . . . ?
C63 Fe3 C65 C66 -83.7(15) . . . . ?
C67 Fe3 C65 C66 -37.4(14) . . . . ?
Na6 Fe3 C65 C66 175.3(14) . . . . ?
C66 Fe3 C65 C64 125.7(19) . . . . ?
C63 Fe3 C65 C64 42.0(12) . . . . ?
C67 Fe3 C65 C64 88.3(13) . . . . ?
Na6 Fe3 C65 C64 -59.0(11) . . . . ?
C66 Fe3 C65 Na6 -175.3(14) . . . . ?
C64 Fe3 C65 Na6 59.0(11) . . . . ?
C63 Fe3 C65 Na6 101.0(8) . . . . ?
C67 Fe3 C65 Na6 147.3(8) . . . . ?
C64 C65 C66 C67 2(3) . . . . ?
Fe3 C65 C66 C67 56(2) . . . . ?
Na6 C65 C66 C67 63(4) . . . . ?
C64 C65 C66 Fe3 -54.3(19) . . . . ?
Na6 C65 C66 Fe3 7(2) . . . . ?
C64 Fe3 C66 C65 37.3(14) . . . . ?
C63 Fe3 C66 C65 85.2(15) . . . . ?
C67 Fe3 C66 C65 124(2) . . . . ?
Na6 Fe3 C66 C65 -5.1(16) . . . . ?
C65 Fe3 C66 C67 -124(2) . . . . ?
C64 Fe3 C66 C67 -86.4(16) . . . . ?
C63 Fe3 C66 C67 -38.4(15) . . . . ?
Na6 Fe3 C66 C67 -128.8(13) . . . . ?
C65 C66 C67 C63 0(3) . . . . ?
Fe3 C66 C67 C63 53(2) . . . . ?
C65 C66 C67 Fe3 -54(2) . . . . ?
C65 C66 C67 Zn5 161(2) . . . . ?
Fe3 C66 C67 Zn5 -145(2) . . . . ?
C65 C66 C67 Na5 53(5) . . . . ?
Fe3 C66 C67 Na5 107(4) . . . . ?
C64 C63 C67 C66 -1(4) . . . . ?
Fe3 C63 C67 C66 -53(2) . . . . ?
Na5 C63 C67 C66 155(2) . . . . ?
C64 C63 C67 Fe3 52(2) . . . . ?
Na5 C63 C67 Fe3 -151.9(12) . . . . ?
C64 C63 C67 Zn5 -161(2) . . . . ?
Fe3 C63 C67 Zn5 148(3) . . . . ?
Na5 C63 C67 Zn5 -4(3) . . . . ?
C64 C63 C67 Na5 -156(3) . . . . ?
Fe3 C63 C67 Na5 151.9(12) . . . . ?
C76 N5 C72 C78 -78(3) . . . . ?
Zn5 N5 C72 C78 144.7(17) . . . . ?
C76 N5 C72 C73 44(3) . . . . ?
Zn5 N5 C72 C73 -93(2) . . . . ?
C76 N5 C72 C77 155(2) . . . . ?
Zn5 N5 C72 C77 18(2) . . . . ?
C72 N5 C76 C80 -173(2) . . . . ?
Zn5 N5 C76 C80 -35(2) . . . . ?
Na5 N5 C76 C80 11.0(15) . . . . ?
C72 N5 C76 C79 73(3) . . . . ?
Zn5 N5 C76 C79 -148.6(16) . . . . ?
Na5 N5 C76 C79 -102.9(18) . . . . ?
C72 N5 C76 C75 -54(3) . . . . ?
Zn5 N5 C76 C75 83.8(19) . . . . ?
Na5 N5 C76 C75 129.5(18) . . . . ?
C72 N5 C76 Na5 176(2) . . . . ?
Zn5 N5 C76 Na5 -45.7(12) . . . . ?
N5 C72 C73 C74 -50(3) . . . . ?
C78 C72 C73 C74 74(3) . . . . ?
C77 C72 C73 C74 -163(2) . . . . ?
N5 C76 C75 C74 64(3) . . . . ?
C80 C76 C75 C74 -178(2) . . . . ?
C79 C76 C75 C74 -66(3) . . . . ?
Na5 C76 C75 C74 161.3(15) . . . . ?
C72 C73 C74 C75 63(3) . . . . ?
C76 C75 C74 C73 -67(3) . . . . ?
C110 N100 C104 C106 77(3) . . . . ?
C110 N100 C104 C107 -37(3) . . . . ?
C110 N100 C104 C105 180(2) . . . . ?
C110 C109 C108 C107 59(4) . . . . ?
C104 N100 C110 C111 168(2) . . . . ?
C104 N100 C110 C112 -80(3) . . . . ?
C104 N100 C110 C109 44(3) . . . . ?
C108 C109 C110 N100 -55(4) . . . . ?
C108 C109 C110 C111 176(3) . . . . ?
C108 C109 C110 C112 71(3) . . . . ?
N100 C104 C107 C108 49(4) . . . . ?
C106 C104 C107 C108 -69(4) . . . . ?
C105 C104 C107 C108 -176(3) . . . . ?
C109 C108 C107 C104 -61(4) . . . . ?
C32 C38 C34A C40 -71(4) . . . . ?
C36 C40 C34A C38 72(4) . . . . ?
